data_1513724
loop_
_publ_author_name
'Hartlieb, Karel J.'
'Blackburn, Anthea K.'
'Schneebeli, Severin T.'
'Forgan, Ross S.'
'Sarjeant, Amy A.'
'Stern, Charlotte L.'
'Cao, Dennis'
'Stoddart, J. Fraser'

_publ_section_title
;
 Topological isomerism in a chiral handcuff catenane
;
_journal_issue 1
_journal_name_full 'Chemical Science'
_journal_page_first 90
_journal_paper_doi 10.1039/c3sc52106k
_journal_volume 5
_journal_year 2014
_chemical_formula_moiety 'C66 H58 N8, 2.5(C18 H24 O6), 8(F6 P), 7(C2 H3 N)'
_chemical_formula_sum 'C125 H139 F48 N15 O15 P8'
_chemical_formula_weight 3251.27
_chemical_name_systematic
;
?
;
_space_group_crystal_system triclinic
_space_group_IT_number 2
_space_group_name_Hall '-P 1'
_space_group_name_H-M_alt 'P -1'
_symmetry_space_group_name_Hall '-P 1'
_symmetry_space_group_name_H-M 'P -1'
_atom_sites_solution_hydrogens geom
_atom_sites_solution_primary direct
_atom_sites_solution_secondary difmap
_audit_creation_date 2012-07-09
_audit_creation_method
;
Olex2 1.2
(compiled May 9 2012 12:37:22, GUI svn.r4230)
;
_cell_angle_alpha 105.106(8)
_cell_angle_beta 99.281(7)
_cell_angle_gamma 93.008(6)
_cell_formula_units_Z 2
_cell_length_a 16.475(4)
_cell_length_b 18.609(5)
_cell_length_c 25.278(6)
_cell_measurement_reflns_used 9812
_cell_measurement_temperature 100(2)
_cell_measurement_theta_max 64.25
_cell_measurement_theta_min 4.79
_cell_volume 7348(3)
_computing_cell_refinement 'SAINT V7.23A (Bruker, 2005)'
_computing_data_collection 'APEX2 V2.1-4 (Bruker, 2007)'
_computing_data_reduction 'Bruker SAINT'
_computing_molecular_graphics
;
O. V. Dolomanov, L. J. Bourhis, R. J. Gildea, J. A. K. Howard and H. Puschmann,
OLEX2: a complete structure solution, refinement and analysis program.
J. Appl. Cryst. (2009). 42, 339-341.
;
_computing_publication_material
;
O. V. Dolomanov, L. J. Bourhis, R. J. Gildea, J. A. K. Howard and H. Puschmann,
OLEX2: a complete structure solution, refinement and analysis program.
J. Appl. Cryst. (2009). 42, 339-341.
;
_computing_structure_refinement
;
XL, G.M. Sheldrick, Acta Cryst.
(2008). A64, 112-122
;
_computing_structure_solution
;
XS, G.M. Sheldrick, Acta Cryst.
(2008). A64, 112-122
;
_diffrn_ambient_temperature 99.97
_diffrn_detector_area_resol_mean 8
_diffrn_measured_fraction_theta_full 0.968
_diffrn_measured_fraction_theta_max 0.968
_diffrn_measurement_device_type 'Bruker APEX-II CCD'
_diffrn_measurement_method '\f and \w scans'
_diffrn_radiation_monochromator graphite
_diffrn_radiation_type CuK\a
_diffrn_radiation_wavelength 1.54178
_diffrn_reflns_av_R_equivalents 0.0304
_diffrn_reflns_av_unetI/netI 0.0369
_diffrn_reflns_limit_h_max 10
_diffrn_reflns_limit_h_min -19
_diffrn_reflns_limit_k_max 21
_diffrn_reflns_limit_k_min -19
_diffrn_reflns_limit_l_max 29
_diffrn_reflns_limit_l_min -29
_diffrn_reflns_number 58131
_diffrn_reflns_theta_full 64.64
_diffrn_reflns_theta_max 64.64
_diffrn_reflns_theta_min 3.87
_diffrn_source microsource
_diffrn_standards_number 0
_exptl_absorpt_coefficient_mu 1.999
_exptl_absorpt_correction_T_max 0.7525
_exptl_absorpt_correction_T_min 0.6632
_exptl_absorpt_correction_type multi-scan
_exptl_absorpt_process_details
;
SADABS-2008/1 (Bruker,2008) was used for absorption correction.
wR2(int) was 0.0491 before and 0.0381 after correction.
The Ratio of minimum to maximum transmission is 0.8813.
The \l/2 correction factor is 0.0015.
;
_exptl_crystal_colour purple
_exptl_crystal_density_diffrn 1.469
_exptl_crystal_description tabular
_exptl_crystal_F_000 3332
_exptl_crystal_size_max 0.153
_exptl_crystal_size_mid 0.115
_exptl_crystal_size_min 0.066
_refine_diff_density_max 2.075
_refine_diff_density_min -0.717
_refine_diff_density_rms 0.073
_refine_ls_extinction_method none
_refine_ls_goodness_of_fit_ref 1.054
_refine_ls_hydrogen_treatment constr
_refine_ls_matrix_type full
_refine_ls_number_parameters 2151
_refine_ls_number_reflns 23976
_refine_ls_number_restraints 195
_refine_ls_restrained_S_all 1.090
_refine_ls_R_factor_all 0.0814
_refine_ls_R_factor_gt 0.0668
_refine_ls_shift/su_max 0.005
_refine_ls_shift/su_mean 0.000
_refine_ls_structure_factor_coef Fsqd
_refine_ls_weighting_details 'calc w=1/[\s^2^(Fo^2^)+(0.1006P)^2^+10.9944P] where P=(Fo^2^+2Fc^2^)/3'
_refine_ls_weighting_scheme calc
_refine_ls_wR_factor_gt 0.1811
_refine_ls_wR_factor_ref 0.1899
_reflns_number_gt 19177
_reflns_number_total 23976
_reflns_threshold_expression >2sigma(I)
_cod_data_source_file c3sc52106k.txt
_cod_data_source_block n1900
_cod_database_code 1513724
_smtbx_masks_special_details
;
The solvent masking procedure as implemented in Olex2 was used to remove the
electronic contribution of solvent molecules from the refinement. Only the
atoms used in the refinement model are reported in the formula here.

Total solvent accessible volume / cell = 487.7 Ang^3 [6.6%]
Total electron count / cell = 77.2
;

loop_
_space_group_symop_id
_space_group_symop_operation_xyz
1 'x, y, z'
2 '-x, -y, -z'

loop_
_atom_site_label
_atom_site_type_symbol
_atom_site_fract_x
_atom_site_fract_y
_atom_site_fract_z
_atom_site_U_iso_or_equiv
_atom_site_adp_type
_atom_site_occupancy
_atom_site_symmetry_multiplicity
_atom_site_calc_flag
_atom_site_refinement_flags
_atom_site_disorder_assembly
_atom_site_disorder_group
N1 N 0.91202(16) 0.37116(15) 0.78581(11) 0.0215(6) Uani 1 1 d . . .
N2 N 1.17657(16) 0.68372(15) 0.79893(12) 0.0246(6) Uani 1 1 d . . .
N3 N 0.86863(17) 0.87681(15) 0.77932(12) 0.0255(6) Uani 1 1 d . . .
N4 N 0.61642(16) 0.56867(15) 0.78822(11) 0.0210(6) Uani 1 1 d . . .
N5 N 0.59194(16) 0.38967(15) 0.90194(11) 0.0210(6) Uani 1 1 d . . .
N6 N 0.31090(17) 0.08309(15) 0.88021(11) 0.0240(6) Uani 1 1 d . . .
N7 N 0.36781(19) -0.06808(16) 0.63321(12) 0.0285(6) Uani 1 1 d . . .
N8 N 0.65470(17) 0.23607(15) 0.66076(11) 0.0231(6) Uani 1 1 d . . .
C1 C 0.84451(19) 0.31255(18) 0.78305(15) 0.0241(7) Uani 1 1 d . . .
H1A H 0.8565 0.2921 0.8156 0.029 Uiso 1 1 calc R . .
H1B H 0.8410 0.2710 0.7488 0.029 Uiso 1 1 calc R . .
C2 C 0.9407(2) 0.37392(19) 0.73950(14) 0.0264(7) Uani 1 1 d . . .
H2 H 0.9215 0.3359 0.7058 0.032 Uiso 1 1 calc R . .
C3 C 0.9976(2) 0.43133(19) 0.74043(14) 0.0249(7) Uani 1 1 d . . .
H3 H 1.0174 0.4329 0.7074 0.030 Uiso 1 1 calc R . .
C4 C 1.02612(19) 0.48732(18) 0.78998(14) 0.0221(7) Uani 1 1 d . . .
C5 C 0.99717(19) 0.48068(19) 0.83751(14) 0.0232(7) Uani 1 1 d . . .
H5 H 1.0170 0.5166 0.8722 0.028 Uiso 1 1 calc R . .
C6 C 0.9403(2) 0.42271(18) 0.83450(14) 0.0240(7) Uani 1 1 d . . .
H6 H 0.9207 0.4189 0.8671 0.029 Uiso 1 1 calc R . .
C7 C 1.08328(19) 0.55319(18) 0.79249(14) 0.0224(7) Uani 1 1 d . . .
C8 C 1.0912(2) 0.57494(19) 0.74471(14) 0.0250(7) Uani 1 1 d . . .
H8 H 1.0643 0.5446 0.7092 0.030 Uiso 1 1 calc R . .
C9 C 1.1379(2) 0.64027(19) 0.74890(15) 0.0273(7) Uani 1 1 d . . .
H9 H 1.1430 0.6549 0.7162 0.033 Uiso 1 1 calc R . .
C10 C 1.1726(2) 0.66293(19) 0.84570(15) 0.0267(7) Uani 1 1 d . . .
H10 H 1.2012 0.6937 0.8806 0.032 Uiso 1 1 calc R . .
C11 C 1.12760(19) 0.59797(19) 0.84336(14) 0.0245(7) Uani 1 1 d . . .
H11 H 1.1264 0.5832 0.8765 0.029 Uiso 1 1 calc R . .
C12 C 1.2182(2) 0.75887(19) 0.80266(16) 0.0282(7) Uani 1 1 d . . .
H12A H 1.2501 0.7549 0.7722 0.034 Uiso 1 1 calc R . .
H12B H 1.2568 0.7780 0.8387 0.034 Uiso 1 1 calc R . .
C13 C 1.1523(2) 0.81142(18) 0.79791(15) 0.0249(7) Uani 1 1 d . . .
C14 C 1.1125(2) 0.81387(18) 0.74568(14) 0.0253(7) Uani 1 1 d . . .
H14 H 1.1307 0.7863 0.7132 0.030 Uiso 1 1 calc R . .
C15 C 1.0464(2) 0.85615(19) 0.74050(14) 0.0261(7) Uani 1 1 d . . .
H15 H 1.0199 0.8578 0.7046 0.031 Uiso 1 1 calc R . .
C16 C 1.0184(2) 0.89622(18) 0.78764(15) 0.0252(7) Uani 1 1 d . . .
C17 C 1.0616(2) 0.89754(18) 0.84030(15) 0.0262(7) Uani 1 1 d . . .
H17 H 1.0455 0.9276 0.8727 0.031 Uiso 1 1 calc R . .
C18 C 1.1276(2) 0.85527(18) 0.84541(14) 0.0255(7) Uani 1 1 d . . .
H18 H 1.1562 0.8561 0.8813 0.031 Uiso 1 1 calc R . .
C19 C 0.9392(2) 0.93269(19) 0.78106(16) 0.0290(8) Uani 1 1 d . . .
H19A H 0.9411 0.9776 0.8127 0.035 Uiso 1 1 calc R . .
H19B H 0.9316 0.9484 0.7462 0.035 Uiso 1 1 calc R . .
C20 C 0.8408(2) 0.87718(19) 0.82666(15) 0.0290(8) Uani 1 1 d . . .
H20 H 0.8602 0.9168 0.8594 0.035 Uiso 1 1 calc R . .
C21 C 0.7847(2) 0.82063(19) 0.82783(15) 0.0279(7) Uani 1 1 d . . .
H21 H 0.7650 0.8215 0.8613 0.033 Uiso 1 1 calc R . .
C22 C 0.7566(2) 0.76216(18) 0.78027(14) 0.0240(7) Uani 1 1 d . . .
C23 C 0.7836(2) 0.7651(2) 0.73118(15) 0.0269(7) Uani 1 1 d . . .
H23 H 0.7633 0.7275 0.6974 0.032 Uiso 1 1 calc R . .
C24 C 0.8401(2) 0.8231(2) 0.73219(15) 0.0287(8) Uani 1 1 d . . .
H24 H 0.8589 0.8249 0.6989 0.034 Uiso 1 1 calc R . .
C25 C 0.70396(19) 0.69582(18) 0.78250(14) 0.0229(7) Uani 1 1 d . . .
C26 C 0.7041(2) 0.67915(18) 0.83326(14) 0.0235(7) Uani 1 1 d . . .
H26 H 0.7342 0.7123 0.8667 0.028 Uiso 1 1 calc R . .
C27 C 0.66101(19) 0.61523(18) 0.83479(13) 0.0217(7) Uani 1 1 d . . .
H27 H 0.6626 0.6036 0.8693 0.026 Uiso 1 1 calc R . .
C28 C 0.6132(2) 0.58352(19) 0.73829(14) 0.0241(7) Uani 1 1 d . . .
H28 H 0.5807 0.5504 0.7057 0.029 Uiso 1 1 calc R . .
C29 C 0.6570(2) 0.64653(19) 0.73483(14) 0.0250(7) Uani 1 1 d . . .
H29 H 0.6553 0.6565 0.6997 0.030 Uiso 1 1 calc R . .
C30 C 0.57261(19) 0.49849(18) 0.79232(14) 0.0217(7) Uani 1 1 d . . .
H30A H 0.5259 0.4804 0.7606 0.026 Uiso 1 1 calc R . .
H30B H 0.5502 0.5085 0.8273 0.026 Uiso 1 1 calc R . .
C31 C 0.63305(19) 0.43952(17) 0.79150(13) 0.0205(6) Uani 1 1 d . . .
C32 C 0.64946(19) 0.40014(17) 0.73987(14) 0.0210(7) Uani 1 1 d . . .
H32 H 0.6171 0.4065 0.7070 0.025 Uiso 1 1 calc R . .
C33 C 0.71126(19) 0.35198(18) 0.73449(14) 0.0225(7) Uani 1 1 d . . .
C34 C 0.76322(19) 0.34745(17) 0.78276(14) 0.0216(7) Uani 1 1 d . . .
C35 C 0.74285(19) 0.38136(17) 0.83437(14) 0.0218(7) Uani 1 1 d . . .
H35 H 0.7752 0.3747 0.8671 0.026 Uiso 1 1 calc R . .
C36 C 0.67627(19) 0.42479(17) 0.83946(13) 0.0203(6) Uani 1 1 d . . .
C37 C 0.6525(2) 0.44945(18) 0.89653(13) 0.0226(7) Uani 1 1 d . . .
H37A H 0.7022 0.4572 0.9259 0.027 Uiso 1 1 calc R . .
H37B H 0.6271 0.4972 0.9008 0.027 Uiso 1 1 calc R . .
C38 C 0.61938(19) 0.32754(18) 0.91351(13) 0.0227(7) Uani 1 1 d . . .
H38 H 0.6771 0.3239 0.9216 0.027 Uiso 1 1 calc R . .
C39 C 0.5647(2) 0.26947(19) 0.91369(13) 0.0233(7) Uani 1 1 d . . .
H39 H 0.5849 0.2262 0.9224 0.028 Uiso 1 1 calc R . .
C40 C 0.4795(2) 0.27330(18) 0.90120(13) 0.0216(7) Uani 1 1 d . . .
C41 C 0.4536(2) 0.33960(19) 0.89157(14) 0.0239(7) Uani 1 1 d . . .
H41 H 0.3962 0.3454 0.8846 0.029 Uiso 1 1 calc R . .
C42 C 0.5101(2) 0.39646(18) 0.89212(14) 0.0233(7) Uani 1 1 d . . .
H42 H 0.4915 0.4413 0.8855 0.028 Uiso 1 1 calc R . .
C43 C 0.41970(19) 0.20817(18) 0.89627(13) 0.0210(7) Uani 1 1 d . . .
C44 C 0.4428(2) 0.1494(2) 0.91809(14) 0.0273(7) Uani 1 1 d . . .
H44 H 0.4968 0.1518 0.9389 0.033 Uiso 1 1 calc R . .
C45 C 0.3874(2) 0.08781(19) 0.90949(14) 0.0275(7) Uani 1 1 d . . .
H45 H 0.4036 0.0479 0.9245 0.033 Uiso 1 1 calc R . .
C46 C 0.2856(2) 0.14044(18) 0.86030(14) 0.0240(7) Uani 1 1 d . . .
H46 H 0.2304 0.1375 0.8411 0.029 Uiso 1 1 calc R . .
C47 C 0.3390(2) 0.20312(18) 0.86769(14) 0.0238(7) Uani 1 1 d . . .
H47 H 0.3207 0.2430 0.8533 0.029 Uiso 1 1 calc R . .
C48 C 0.2554(2) 0.01189(19) 0.86463(14) 0.0268(7) Uani 1 1 d . . .
H48A H 0.1975 0.0230 0.8658 0.032 Uiso 1 1 calc R . .
H48B H 0.2716 -0.0178 0.8912 0.032 Uiso 1 1 calc R . .
C49 C 0.2629(2) -0.03157(18) 0.80646(14) 0.0255(7) Uani 1 1 d . . .
C50 C 0.2108(2) -0.01975(19) 0.76085(15) 0.0280(7) Uani 1 1 d . . .
H50 H 0.1670 0.0110 0.7666 0.034 Uiso 1 1 calc R . .
C51 C 0.2229(2) -0.05289(19) 0.70705(15) 0.0288(8) Uani 1 1 d . . .
H51 H 0.1876 -0.0444 0.6761 0.035 Uiso 1 1 calc R . .
C52 C 0.2867(2) -0.09851(19) 0.69843(15) 0.0286(8) Uani 1 1 d . . .
C53 C 0.3357(2) -0.11352(19) 0.74399(15) 0.0278(7) Uani 1 1 d . . .
H53 H 0.3774 -0.1467 0.7383 0.033 Uiso 1 1 calc R . .
C54 C 0.3237(2) -0.08018(19) 0.79764(15) 0.0272(7) Uani 1 1 d . . .
H54 H 0.3572 -0.0906 0.8285 0.033 Uiso 1 1 calc R . .
C55 C 0.3065(2) -0.1255(2) 0.64049(15) 0.0320(8) Uani 1 1 d . . .
H55A H 0.3300 -0.1742 0.6359 0.038 Uiso 1 1 calc R . .
H55B H 0.2556 -0.1322 0.6122 0.038 Uiso 1 1 calc R . .
C56 C 0.3407(2) -0.0052(2) 0.62219(14) 0.0309(8) Uani 1 1 d . . .
H56 H 0.2830 -0.0010 0.6147 0.037 Uiso 1 1 calc R . .
C57 C 0.3958(2) 0.0529(2) 0.62170(14) 0.0273(7) Uani 1 1 d . . .
H57 H 0.3762 0.0964 0.6132 0.033 Uiso 1 1 calc R . .
C58 C 0.4802(2) 0.04754(19) 0.63369(13) 0.0255(7) Uani 1 1 d . . .
C59 C 0.5061(2) -0.0193(2) 0.64228(14) 0.0294(8) Uani 1 1 d . . .
H59 H 0.5634 -0.0255 0.6485 0.035 Uiso 1 1 calc R . .
C60 C 0.4487(2) -0.0764(2) 0.64175(14) 0.0298(8) Uani 1 1 d . . .
H60 H 0.4668 -0.1219 0.6475 0.036 Uiso 1 1 calc R . .
C61 C 0.5418(2) 0.11209(19) 0.64028(13) 0.0242(7) Uani 1 1 d . . .
C62 C 0.5191(2) 0.17689(19) 0.62540(14) 0.0263(7) Uani 1 1 d . . .
H62 H 0.4641 0.1786 0.6077 0.032 Uiso 1 1 calc R . .
C63 C 0.5764(2) 0.23777(19) 0.63648(13) 0.0245(7) Uani 1 1 d . . .
H63 H 0.5603 0.2816 0.6268 0.029 Uiso 1 1 calc R . .
C64 C 0.6792(2) 0.17418(19) 0.67448(14) 0.0255(7) Uani 1 1 d . . .
H64 H 0.7349 0.1736 0.6914 0.031 Uiso 1 1 calc R . .
C65 C 0.6243(2) 0.11220(19) 0.66415(14) 0.0265(7) Uani 1 1 d . . .
H65 H 0.6427 0.0687 0.6733 0.032 Uiso 1 1 calc R . .
C66 C 0.7152(2) 0.30471(18) 0.67598(14) 0.0246(7) Uani 1 1 d . . .
H66A H 0.7018 0.3343 0.6490 0.030 Uiso 1 1 calc R . .
H66B H 0.7718 0.2899 0.6745 0.030 Uiso 1 1 calc R . .
O1 O 0.94203(15) 0.66395(14) 0.69240(10) 0.0294(5) Uani 1 1 d . A .
O2 O 1.0713(2) 0.6675(2) 0.62558(13) 0.0579(9) Uani 1 1 d D . .
O3 O 1.2456(2) 0.7037(2) 0.66548(16) 0.0680(10) Uani 1 1 d D . .
H3A H 1.2663 0.6695 0.6776 0.102 Uiso 0.837(15) 1 calc PR A 1
H3B H 1.2381 0.7468 0.6836 0.102 Uiso 0.163(15) 1 calc PR A 2
O4 O 0.83989(14) 0.57524(12) 0.88524(9) 0.0247(5) Uani 1 1 d . . .
O5 O 0.72400(14) 0.62771(14) 0.95634(10) 0.0289(5) Uani 1 1 d . . .
O6 O 0.55158(16) 0.58897(14) 0.94268(11) 0.0354(6) Uani 1 1 d . . .
H6A H 0.5584 0.5690 0.9691 0.053 Uiso 1 1 calc R . .
C67 C 0.8980(2) 0.62012(19) 0.71625(15) 0.0262(7) Uani 1 1 d . . .
C68 C 0.8455(2) 0.5580(2) 0.68655(15) 0.0304(8) Uani 1 1 d . . .
H68 H 0.8366 0.5436 0.6470 0.036 Uiso 1 1 calc R . .
C69 C 0.8048(2) 0.5157(2) 0.71492(15) 0.0285(7) Uani 1 1 d . . .
H69 H 0.7683 0.4729 0.6941 0.034 Uiso 1 1 calc R . .
C70 C 0.81658(19) 0.53484(19) 0.77172(14) 0.0243(7) Uani 1 1 d . . .
H70 H 0.7894 0.5048 0.7901 0.029 Uiso 1 1 calc R . .
C71 C 0.86961(19) 0.59977(18) 0.80338(14) 0.0227(7) Uani 1 1 d . . .
C72 C 0.8830(2) 0.62197(18) 0.86287(14) 0.0234(7) Uani 1 1 d . . .
C73 C 0.9343(2) 0.68448(18) 0.89287(14) 0.0246(7) Uani 1 1 d . . .
H73 H 0.9430 0.6987 0.9324 0.030 Uiso 1 1 calc R . .
C74 C 0.9740(2) 0.72758(19) 0.86419(15) 0.0267(7) Uani 1 1 d . . .
H74 H 1.0094 0.7711 0.8851 0.032 Uiso 1 1 calc R . .
C75 C 0.9632(2) 0.70865(18) 0.80745(14) 0.0247(7) Uani 1 1 d . . .
H75 H 0.9906 0.7388 0.7893 0.030 Uiso 1 1 calc R . .
C76 C 0.91103(19) 0.64375(18) 0.77566(14) 0.0220(7) Uani 1 1 d . . .
C77 C 0.9309(2) 0.6411(2) 0.63245(15) 0.0385(9) Uani 1 1 d . . .
H77A H 0.8735 0.6464 0.6161 0.046 Uiso 1 1 calc R A .
H77B H 0.9411 0.5879 0.6195 0.046 Uiso 1 1 calc R . .
C78 C 0.9903(3) 0.6891(3) 0.61421(18) 0.0515(12) Uani 1 1 d . A .
H78A H 0.9741 0.6836 0.5738 0.062 Uiso 1 1 calc R . .
H78B H 0.9892 0.7423 0.6343 0.062 Uiso 1 1 calc R . .
C79 C 1.1250(4) 0.7073(6) 0.5999(3) 0.107(3) Uani 0.837(15) 1 d PD A 1
H79A H 1.1310 0.7618 0.6180 0.128 Uiso 0.837(15) 1 calc PR A 1
H79B H 1.1034 0.6983 0.5596 0.128 Uiso 0.837(15) 1 calc PR A 1
C80 C 1.2070(5) 0.6741(6) 0.6097(3) 0.107(3) Uani 0.837(15) 1 d PD A 1
H80A H 1.1971 0.6190 0.6010 0.128 Uiso 0.837(15) 1 calc PR A 1
H80B H 1.2432 0.6862 0.5849 0.128 Uiso 0.837(15) 1 calc PR A 1
C79A C 1.135(2) 0.665(4) 0.5921(14) 0.107(3) Uani 0.163(15) 1 d PD A 2
H79C H 1.1107 0.6849 0.5612 0.128 Uiso 0.163(15) 1 calc PR A 2
H79D H 1.1369 0.6106 0.5751 0.128 Uiso 0.163(15) 1 calc PR A 2
C80A C 1.2240(19) 0.697(3) 0.6065(8) 0.107(3) Uani 0.163(15) 1 d PD A 2
H80C H 1.2587 0.6626 0.5853 0.128 Uiso 0.163(15) 1 calc PR A 2
H80D H 1.2302 0.7460 0.5989 0.128 Uiso 0.163(15) 1 calc PR A 2
C81 C 0.8566(2) 0.5859(2) 0.94493(14) 0.0275(7) Uani 1 1 d . . .
H81A H 0.9166 0.5994 0.9586 0.033 Uiso 1 1 calc R . .
H81B H 0.8419 0.5378 0.9527 0.033 Uiso 1 1 calc R . .
C82 C 0.8109(2) 0.6448(2) 0.97697(14) 0.0287(7) Uani 1 1 d . . .
H82A H 0.8230 0.6469 1.0170 0.034 Uiso 1 1 calc R . .
H82B H 0.8293 0.6943 0.9729 0.034 Uiso 1 1 calc R . .
C83 C 0.6758(2) 0.6726(2) 0.99170(15) 0.0309(8) Uani 1 1 d . . .
H83A H 0.6986 0.7257 1.0020 0.037 Uiso 1 1 calc R . .
H83B H 0.6779 0.6567 1.0263 0.037 Uiso 1 1 calc R . .
C84 C 0.5881(2) 0.6643(2) 0.96173(16) 0.0334(8) Uani 1 1 d . . .
H84A H 0.5547 0.6941 0.9870 0.040 Uiso 1 1 calc R . .
H84B H 0.5864 0.6852 0.9293 0.040 Uiso 1 1 calc R . .
O7 O 0.67091(14) 0.17950(13) 0.80913(10) 0.0286(5) Uani 1 1 d . . .
O8 O 0.82419(15) 0.14107(13) 0.76258(11) 0.0317(6) Uani 1 1 d . . .
O9 O 0.87470(17) 0.19126(15) 0.67320(12) 0.0401(6) Uani 1 1 d . . .
H9A H 0.8565 0.1661 0.6402 0.060 Uiso 1 1 calc R . .
O10 O 0.30650(14) 0.14164(14) 0.72319(10) 0.0314(5) Uani 1 1 d . . .
O11 O 0.17178(18) 0.07006(18) 0.63138(14) 0.0520(8) Uani 1 1 d . . .
O12 O 0.1450(3) -0.0757(3) 0.55312(19) 0.0973(15) Uani 1 1 d . . .
H12 H 0.1534 -0.1038 0.5231 0.146 Uiso 1 1 calc R . .
C85 C 0.5946(2) 0.13956(19) 0.79597(13) 0.0255(7) Uani 1 1 d . . .
C86 C 0.5784(2) 0.0687(2) 0.80057(15) 0.0294(8) Uani 1 1 d . . .
H86 H 0.6222 0.0428 0.8135 0.035 Uiso 1 1 calc R . .
C87 C 0.4969(2) 0.0346(2) 0.78606(14) 0.0286(8) Uani 1 1 d . . .
H87 H 0.4862 -0.0143 0.7899 0.034 Uiso 1 1 calc R . .
C88 C 0.4325(2) 0.06974(19) 0.76662(13) 0.0259(7) Uani 1 1 d . . .
H88 H 0.3779 0.0455 0.7574 0.031 Uiso 1 1 calc R . .
C89 C 0.4475(2) 0.14230(18) 0.76037(13) 0.0232(7) Uani 1 1 d . . .
C90 C 0.3828(2) 0.1810(2) 0.73879(14) 0.0271(7) Uani 1 1 d . . .
C91 C 0.3989(2) 0.2521(2) 0.73425(15) 0.0296(8) Uani 1 1 d . . .
H91 H 0.3554 0.2775 0.7203 0.035 Uiso 1 1 calc R . .
C92 C 0.4805(2) 0.2872(2) 0.75053(15) 0.0293(8) Uani 1 1 d . . .
H92 H 0.4911 0.3364 0.7474 0.035 Uiso 1 1 calc R . .
C93 C 0.5443(2) 0.25240(19) 0.77054(14) 0.0250(7) Uani 1 1 d . . .
H93 H 0.5987 0.2772 0.7810 0.030 Uiso 1 1 calc R . .
C94 C 0.5292(2) 0.17884(18) 0.77569(13) 0.0227(7) Uani 1 1 d . . .
C95 C 0.7406(2) 0.1469(2) 0.83231(15) 0.0314(8) Uani 1 1 d . . .
H95A H 0.7224 0.1180 0.8568 0.038 Uiso 1 1 calc R . .
H95B H 0.7827 0.1876 0.8556 0.038 Uiso 1 1 calc R . .
C96 C 0.7795(2) 0.0963(2) 0.78877(16) 0.0319(8) Uani 1 1 d . . .
H96A H 0.8176 0.0662 0.8063 0.038 Uiso 1 1 calc R . .
H96B H 0.7362 0.0616 0.7606 0.038 Uiso 1 1 calc R . .
C97 C 0.8670(3) 0.0965(2) 0.72300(19) 0.0405(9) Uani 1 1 d . . .
H97A H 0.8266 0.0643 0.6913 0.049 Uiso 1 1 calc R . .
H97B H 0.9010 0.0638 0.7406 0.049 Uiso 1 1 calc R . .
C98 C 0.9213(3) 0.1463(2) 0.7024(2) 0.0446(10) Uani 1 1 d . . .
H98A H 0.9605 0.1793 0.7344 0.054 Uiso 1 1 calc R . .
H98B H 0.9540 0.1152 0.6773 0.054 Uiso 1 1 calc R . .
C99 C 0.2411(2) 0.1791(2) 0.69935(18) 0.0384(9) Uani 1 1 d . . .
H99A H 0.2567 0.1943 0.6673 0.046 Uiso 1 1 calc R . .
H99B H 0.2318 0.2245 0.7275 0.046 Uiso 1 1 calc R . .
C100 C 0.1641(2) 0.1261(2) 0.68051(19) 0.0439(10) Uani 1 1 d . . .
H10A H 0.1554 0.1024 0.7102 0.053 Uiso 1 1 calc R . .
H10B H 0.1158 0.1536 0.6727 0.053 Uiso 1 1 calc R . .
C101 C 0.1011(5) 0.0440(6) 0.5946(3) 0.148(5) Uani 1 1 d . . .
H10C H 0.0750 0.0864 0.5844 0.178 Uiso 1 1 calc R . .
H10D H 0.0623 0.0195 0.6122 0.178 Uiso 1 1 calc R . .
C102 C 0.1161(6) -0.0101(5) 0.5437(3) 0.130(4) Uani 1 1 d . . .
H10E H 0.0639 -0.0232 0.5161 0.156 Uiso 1 1 calc R . .
H10F H 0.1570 0.0140 0.5274 0.156 Uiso 1 1 calc R . .
O13 O 0.5526(3) 0.1527(2) 0.49354(15) 0.0832(14) Uani 1 1 d . B .
O14 O 0.5730(11) 0.2498(7) 0.4274(4) 0.0840(11) Uani 0.611(6) 1 d PD B 1
O15 O 0.4573(6) 0.2197(4) 0.3169(3) 0.0840(11) Uani 0.611(6) 1 d PD B 1
H15A H 0.4211 0.2306 0.3368 0.126 Uiso 0.611(6) 1 calc PR B 1
O14B O 0.5639(17) 0.2520(12) 0.4166(6) 0.0840(11) Uani 0.389(6) 1 d PD B 2
O15B O 0.3995(7) 0.1514(5) 0.2809(4) 0.0840(11) Uani 0.389(6) 1 d PD B 2
H15B H 0.3684 0.1639 0.2557 0.126 Uiso 0.389(6) 1 calc PR B 2
C103 C 0.5039(4) -0.0361(3) 0.50418(18) 0.0603(15) Uani 1 1 d . . .
C104 C 0.5854(5) -0.0555(4) 0.5203(2) 0.0741(19) Uani 1 1 d . . .
H104 H 0.5928 -0.1036 0.5255 0.089 Uiso 1 1 calc R . .
C105 C 0.6530(5) -0.0050(5) 0.5281(2) 0.087(2) Uani 1 1 d . . .
H105 H 0.7065 -0.0186 0.5394 0.104 Uiso 1 1 calc R . .
C106 C 0.6451(4) 0.0659(4) 0.5200(2) 0.0717(16) Uani 1 1 d . . .
H106 H 0.6927 0.1001 0.5258 0.086 Uiso 1 1 calc R . .
C107 C 0.5682(5) 0.0859(3) 0.50359(19) 0.0695(17) Uani 1 1 d . . .
C108 C 0.6207(6) 0.2063(4) 0.4999(2) 0.100(3) Uani 1 1 d D . .
H10G H 0.6600 0.1809 0.4773 0.120 Uiso 1 1 calc R B 1
H10H H 0.6487 0.2188 0.5393 0.120 Uiso 1 1 calc R B 1
C109 C 0.6095(8) 0.2756(6) 0.4864(4) 0.0840(11) Uani 0.611(6) 1 d PD B 1
H10I H 0.6628 0.3063 0.4926 0.101 Uiso 0.611(6) 1 calc PR B 1
H10J H 0.5717 0.3048 0.5083 0.101 Uiso 0.611(6) 1 calc PR B 1
C110 C 0.5434(9) 0.3132(6) 0.4061(5) 0.0840(11) Uani 0.611(6) 1 d PD B 1
H11A H 0.5861 0.3565 0.4182 0.101 Uiso 0.611(6) 1 calc PR B 1
H11B H 0.4923 0.3290 0.4196 0.101 Uiso 0.611(6) 1 calc PR B 1
C111 C 0.5249(7) 0.2783(5) 0.3350(4) 0.0840(11) Uani 0.611(6) 1 d PD B 1
H11C H 0.5115 0.3190 0.3176 0.101 Uiso 0.611(6) 1 calc PR B 1
H11D H 0.5753 0.2581 0.3228 0.101 Uiso 0.611(6) 1 calc PR B 1
C09B C 0.5715(13) 0.2683(9) 0.4794(7) 0.0840(11) Uani 0.389(6) 1 d PD B 2
H09A H 0.5159 0.2679 0.4894 0.101 Uiso 0.389(6) 1 calc PR B 2
H09B H 0.6014 0.3185 0.4978 0.101 Uiso 0.389(6) 1 calc PR B 2
C10B C 0.5125(13) 0.2935(8) 0.3733(7) 0.0840(11) Uani 0.389(6) 1 d PD B 2
H10K H 0.5471 0.3361 0.3692 0.101 Uiso 0.389(6) 1 calc PR B 2
H10L H 0.4617 0.3116 0.3862 0.101 Uiso 0.389(6) 1 calc PR B 2
C11B C 0.4880(11) 0.2210(9) 0.3093(7) 0.0840(11) Uani 0.389(6) 1 d PD B 2
H11E H 0.5363 0.1915 0.3093 0.101 Uiso 0.389(6) 1 calc PR B 2
H11F H 0.4905 0.2472 0.2801 0.101 Uiso 0.389(6) 1 calc PR B 2
P1 P 0.64815(6) 0.13114(6) 0.02236(4) 0.0348(2) Uani 1 1 d . . .
F1 F 0.72519(15) 0.19075(14) 0.05393(11) 0.0516(6) Uani 1 1 d D . .
F2 F 0.57029(16) 0.07164(14) -0.00889(13) 0.0607(7) Uani 1 1 d D . .
F3 F 0.63252(17) 0.12111(18) 0.08093(11) 0.0655(8) Uani 1 1 d D . .
F4 F 0.58840(14) 0.19654(13) 0.02710(9) 0.0437(5) Uani 1 1 d D . .
F5 F 0.66279(16) 0.14128(14) -0.03605(10) 0.0490(6) Uani 1 1 d D . .
F6 F 0.70765(17) 0.06635(15) 0.01757(12) 0.0596(7) Uani 1 1 d D . .
P2 P 0.82493(7) 0.87985(6) 0.99976(4) 0.0389(2) Uani 1 1 d . . .
F7 F 0.8789(2) 0.94744(15) 1.04605(11) 0.0650(8) Uani 1 1 d . . .
F8 F 0.76962(15) 0.81100(12) 0.95296(9) 0.0402(5) Uani 1 1 d . . .
F9 F 0.74216(18) 0.91660(15) 1.01190(11) 0.0596(7) Uani 1 1 d . . .
F10 F 0.81592(15) 0.83678(13) 1.04642(9) 0.0441(5) Uani 1 1 d . . .
F11 F 0.90544(17) 0.83899(18) 0.98855(13) 0.0713(9) Uani 1 1 d . . .
F12 F 0.8307(3) 0.92187(15) 0.95323(11) 0.0859(12) Uani 1 1 d . . .
P3 P 0.87346(5) 0.35228(5) 0.98507(4) 0.0276(2) Uani 1 1 d . . .
F13 F 0.81664(15) 0.29289(13) 0.93287(10) 0.0490(6) Uani 1 1 d . . .
F14 F 0.92825(13) 0.41307(12) 1.03698(8) 0.0365(5) Uani 1 1 d . . .
F15 F 0.94254(19) 0.29782(19) 0.98491(12) 0.0810(11) Uani 1 1 d . . .
F16 F 0.8324(2) 0.31765(17) 1.02628(12) 0.0725(9) Uani 1 1 d . . .
F17 F 0.80180(17) 0.40711(15) 0.98471(13) 0.0727(9) Uani 1 1 d . . .
F18 F 0.9110(2) 0.3895(2) 0.94402(12) 0.0953(13) Uani 1 1 d . . .
P4 P 0.47804(7) 0.42511(6) 0.59876(4) 0.0386(2) Uani 1 1 d . . .
F19 F 0.45574(18) 0.33699(14) 0.58411(12) 0.0611(7) Uani 1 1 d . . .
F20 F 0.50322(19) 0.51260(14) 0.61415(11) 0.0608(7) Uani 1 1 d . . .
F21 F 0.57475(15) 0.41239(15) 0.61021(10) 0.0502(6) Uani 1 1 d . . .
F22 F 0.48126(17) 0.41823(15) 0.53514(10) 0.0562(7) Uani 1 1 d . . .
F23 F 0.38230(16) 0.43707(16) 0.58840(11) 0.0578(7) Uani 1 1 d . . .
F24 F 0.47683(16) 0.43160(16) 0.66311(10) 0.0538(6) Uani 1 1 d . . .
P5 P 0.89539(11) 0.89724(10) 0.59013(6) 0.0777(5) Uani 1 1 d . . .
F25 F 0.8677(4) 0.8175(4) 0.6036(2) 0.080(2) Uani 0.676(10) 1 d P C 1
F26 F 0.9184(8) 0.9680(6) 0.5783(6) 0.123(5) Uani 0.676(10) 1 d P C 1
F27 F 0.9878(5) 0.8709(3) 0.5948(4) 0.097(3) Uani 0.676(10) 1 d P C 1
F28 F 0.8785(8) 0.8514(5) 0.5284(3) 0.150(5) Uani 0.676(10) 1 d P C 1
F29 F 0.8015(6) 0.9125(9) 0.5849(7) 0.201(7) Uani 0.676(10) 1 d P C 1
F30 F 0.9143(9) 0.9332(5) 0.6527(3) 0.138(5) Uani 0.676(10) 1 d P C 1
F25A F 0.9060(18) 0.8218(13) 0.5897(15) 0.27(2) Uani 0.324(10) 1 d PD C 2
F26A F 0.8875(16) 0.9892(10) 0.5886(9) 0.125(10) Uani 0.324(10) 1 d PD C 2
F27A F 0.9533(7) 0.9000(12) 0.5457(7) 0.140(9) Uani 0.324(10) 1 d PD C 2
F28A F 0.8207(7) 0.8824(6) 0.5449(7) 0.074(4) Uani 0.324(10) 1 d PD C 2
F29A F 0.8505(16) 0.9114(12) 0.6381(7) 0.203(16) Uani 0.324(10) 1 d PD C 2
F30A F 0.9800(13) 0.9337(18) 0.6387(10) 0.25(2) Uani 0.324(10) 1 d PD C 2
P6 P 0.42672(16) 0.6724(2) 0.79633(8) 0.0426(6) Uani 0.684(6) 1 d P D 1
F31 F 0.5123(2) 0.7100(2) 0.7937(2) 0.0670(14) Uani 0.684(6) 1 d PU D 1
F32 F 0.3383(3) 0.6312(3) 0.7970(2) 0.0685(15) Uani 0.684(6) 1 d PU D 1
F33 F 0.4114(3) 0.7383(4) 0.8444(2) 0.107(3) Uani 0.684(6) 1 d PU D 1
F34 F 0.3789(8) 0.7025(6) 0.7531(5) 0.091(4) Uani 0.684(6) 1 d PU D 1
F35 F 0.4375(4) 0.5950(4) 0.7434(3) 0.0492(15) Uani 0.684(6) 1 d PU D 1
F36 F 0.4689(4) 0.6263(5) 0.8377(3) 0.078(2) Uani 0.684(6) 1 d PU D 1
P6A P 0.3991(4) 0.6330(4) 0.79091(19) 0.0402(14) Uani 0.316(6) 1 d P D 2
F31A F 0.3898(14) 0.7208(15) 0.7628(13) 0.106(8) Uani 0.316(6) 1 d PU D 2
F32A F 0.4037(8) 0.5589(7) 0.8117(5) 0.091(4) Uani 0.316(6) 1 d PU D 2
F33A F 0.3623(6) 0.6779(6) 0.8422(4) 0.060(3) Uani 0.316(6) 1 d PU D 2
F34A F 0.3082(7) 0.6036(8) 0.7545(6) 0.096(4) Uani 0.316(6) 1 d PU D 2
F35A F 0.4401(18) 0.6092(18) 0.7452(13) 0.161(12) Uani 0.316(6) 1 d PU D 2
F36A F 0.4895(8) 0.6632(9) 0.8257(7) 0.090(6) Uani 0.316(6) 1 d PU D 2
P7 P 0.8686(4) 0.36762(18) 0.56897(15) 0.0745(13) Uani 0.611(7) 1 d P E 1
F37 F 0.8160(7) 0.2959(4) 0.5245(4) 0.097(3) Uani 0.611(7) 1 d PU E 1
F38 F 0.9268(4) 0.4371(3) 0.6136(2) 0.084(2) Uani 0.611(7) 1 d PU E 1
F39 F 0.8463(6) 0.4167(4) 0.5292(4) 0.0648(19) Uani 0.611(7) 1 d PU E 1
F40 F 0.9468(6) 0.3435(4) 0.5416(3) 0.092(3) Uani 0.611(7) 1 d PU E 1
F41 F 0.8934(10) 0.3160(4) 0.6106(3) 0.140(5) Uani 0.611(7) 1 d PU E 1
F42 F 0.7910(9) 0.3886(6) 0.5978(5) 0.133(6) Uani 0.611(7) 1 d PU E 1
P7A P 0.8265(6) 0.3291(9) 0.5558(4) 0.099(3) Uani 0.389(7) 1 d P E 2
F37A F 0.7909(8) 0.2577(6) 0.5693(4) 0.109(4) Uani 0.389(7) 1 d PU E 2
F38A F 0.8554(16) 0.4070(17) 0.5440(9) 0.162(11) Uani 0.389(7) 1 d PU E 2
F39A F 0.7686(8) 0.3093(12) 0.4963(5) 0.148(7) Uani 0.389(7) 1 d PU E 2
F40A F 0.8969(11) 0.2948(17) 0.5300(6) 0.177(10) Uani 0.389(7) 1 d PU E 2
F41A F 0.8768(8) 0.3571(12) 0.6171(5) 0.120(6) Uani 0.389(7) 1 d PU E 2
F42A F 0.7606(10) 0.3763(9) 0.5841(6) 0.093(6) Uani 0.389(7) 1 d PU E 2
P8 P 0.8246(4) 0.6604(4) 0.1770(2) 0.0494(14) Uani 0.560(7) 1 d P F 1
F43 F 0.8311(3) 0.7493(3) 0.1878(3) 0.0590(17) Uani 0.560(7) 1 d PU F 1
F44 F 0.8162(16) 0.5705(15) 0.1637(15) 0.063(7) Uani 0.560(7) 1 d PU F 1
F45 F 0.7321(8) 0.6677(10) 0.1918(6) 0.052(2) Uani 0.560(7) 1 d PU F 1
F46 F 0.8589(3) 0.6700(3) 0.2410(2) 0.0614(17) Uani 0.560(7) 1 d PU F 1
F47 F 0.9176(4) 0.6610(4) 0.1659(4) 0.083(3) Uani 0.560(7) 1 d PU F 1
F48 F 0.7910(7) 0.6534(6) 0.1129(3) 0.091(3) Uani 0.560(7) 1 d PU F 1
P8A P 0.8211(4) 0.6459(4) 0.1555(3) 0.0364(14) Uani 0.440(7) 1 d P F 2
F44A F 0.8196(16) 0.5681(18) 0.1703(18) 0.045(4) Uani 0.440(7) 1 d PU F 2
F48A F 0.7556(11) 0.6647(15) 0.1906(10) 0.073(5) Uani 0.440(7) 1 d PU F 2
F45A F 0.8975(5) 0.6754(4) 0.2038(5) 0.080(3) Uani 0.440(7) 1 d PU F 2
F47A F 0.7449(5) 0.6152(5) 0.1059(3) 0.061(2) Uani 0.440(7) 1 d PU F 2
F43A F 0.8224(4) 0.7244(5) 0.1412(6) 0.083(3) Uani 0.440(7) 1 d PU F 2
F46A F 0.8825(4) 0.6193(5) 0.1137(4) 0.071(3) Uani 0.440(7) 1 d PU F 2
N9 N 0.6920(3) 0.6366(3) 0.60260(16) 0.0540(10) Uani 1 1 d . . .
C112 C 0.6801(3) 0.5798(3) 0.57048(18) 0.0407(9) Uani 1 1 d . . .
C113 C 0.6664(3) 0.5069(3) 0.53030(19) 0.0515(11) Uani 1 1 d . . .
H11J H 0.7117 0.5002 0.5092 0.077 Uiso 1 1 calc R . .
H11K H 0.6139 0.5031 0.5046 0.077 Uiso 1 1 calc R . .
H11L H 0.6641 0.4679 0.5499 0.077 Uiso 1 1 calc R . .
N10 N 0.6040(2) 0.5021(2) 0.02066(14) 0.0417(8) Uani 1 1 d . . .
C114 C 0.6301(2) 0.4642(2) 0.04643(17) 0.0391(9) Uani 1 1 d . . .
C115 C 0.6626(3) 0.4158(3) 0.0794(2) 0.0600(13) Uani 1 1 d . . .
H11M H 0.6975 0.3819 0.0590 0.090 Uiso 1 1 calc R . .
H11N H 0.6167 0.3864 0.0868 0.090 Uiso 1 1 calc R . .
H11O H 0.6954 0.4462 0.1148 0.090 Uiso 1 1 calc R . .
N11 N 0.3927(3) 0.4526(3) 0.8079(2) 0.0795(15) Uani 1 1 d . G 1
C116 C 0.3424(4) 0.4520(4) 0.7689(4) 0.091(2) Uani 1 1 d . G 1
C117 C 0.2812(5) 0.4428(6) 0.7144(5) 0.148(4) Uani 1 1 d . G 1
H11P H 0.3075 0.4204 0.6827 0.221 Uiso 1 1 calc R G 1
H11Q H 0.2649 0.4918 0.7119 0.221 Uiso 1 1 calc R G 1
H11R H 0.2322 0.4102 0.7137 0.221 Uiso 1 1 calc R G 1
N12 N 0.3163(3) 0.1992(3) 0.57552(19) 0.0593(11) Uani 1 1 d . . .
C118 C 0.3010(4) 0.2327(3) 0.5460(3) 0.083(2) Uani 1 1 d . . .
C119 C 0.2893(8) 0.2735(6) 0.5036(5) 0.241(10) Uani 1 1 d . . .
H11G H 0.2905 0.2394 0.4670 0.362 Uiso 1 1 calc R . .
H11H H 0.3338 0.3141 0.5124 0.362 Uiso 1 1 calc R . .
H11I H 0.2359 0.2944 0.5031 0.362 Uiso 1 1 calc R . .
N13 N 0.9007(3) 0.0535(2) 0.89826(15) 0.0493(9) Uani 1 1 d . . .
C120 C 0.8986(3) 0.0781(2) 0.94388(17) 0.0387(9) Uani 1 1 d . . .
C121 C 0.8968(3) 0.1102(3) 1.00280(18) 0.0516(11) Uani 1 1 d . . .
H12C H 0.8739 0.1586 1.0079 0.077 Uiso 1 1 calc R . .
H12D H 0.9531 0.1173 1.0243 0.077 Uiso 1 1 calc R . .
H12E H 0.8622 0.0763 1.0157 0.077 Uiso 1 1 calc R . .
N14 N 0.5856(7) 0.8765(7) 0.8180(6) 0.244(8) Uani 1 1 d . . .
C122 C 0.5786(6) 0.8770(6) 0.8613(6) 0.147(5) Uani 1 1 d . . .
C123 C 0.5706(4) 0.8758(4) 0.9169(3) 0.091(2) Uani 1 1 d . . .
H12F H 0.5250 0.8387 0.9152 0.136 Uiso 1 1 calc R . .
H12G H 0.5591 0.9253 0.9378 0.136 Uiso 1 1 calc R . .
H12H H 0.6221 0.8624 0.9357 0.136 Uiso 1 1 calc R . .
N15 N 1.0645(2) 0.0930(2) 0.81240(16) 0.0476(9) Uani 1 1 d . . .
C124 C 1.0430(2) 0.1410(2) 0.84359(18) 0.0368(9) Uani 1 1 d . . .
C125 C 1.0149(3) 0.2023(2) 0.88292(19) 0.0440(10) Uani 1 1 d . . .
H12I H 0.9544 0.1997 0.8747 0.066 Uiso 1 1 calc R . .
H12J H 1.0384 0.2501 0.8796 0.066 Uiso 1 1 calc R . .
H12K H 1.0329 0.1986 0.9209 0.066 Uiso 1 1 calc R . .

loop_
_atom_site_aniso_label
_atom_site_aniso_U_11
_atom_site_aniso_U_22
_atom_site_aniso_U_33
_atom_site_aniso_U_23
_atom_site_aniso_U_13
_atom_site_aniso_U_12
N1 0.0177(13) 0.0203(14) 0.0277(15) 0.0075(11) 0.0056(11) 0.0045(11)
N2 0.0183(13) 0.0236(15) 0.0345(16) 0.0108(12) 0.0067(12) 0.0044(11)
N3 0.0229(14) 0.0231(15) 0.0350(16) 0.0134(13) 0.0089(12) 0.0049(11)
N4 0.0185(13) 0.0233(14) 0.0236(14) 0.0075(11) 0.0072(11) 0.0068(11)
N5 0.0210(13) 0.0223(14) 0.0202(13) 0.0051(11) 0.0068(11) 0.0014(11)
N6 0.0257(14) 0.0262(15) 0.0226(14) 0.0078(12) 0.0105(11) -0.0005(12)
N7 0.0380(17) 0.0251(15) 0.0220(14) 0.0032(12) 0.0111(12) -0.0025(13)
N8 0.0274(15) 0.0205(14) 0.0219(14) 0.0033(11) 0.0098(11) 0.0030(11)
C1 0.0225(16) 0.0209(17) 0.0312(18) 0.0097(14) 0.0076(14) 0.0006(13)
C2 0.0256(17) 0.0245(17) 0.0272(18) 0.0027(14) 0.0067(14) 0.0030(14)
C3 0.0229(16) 0.0285(18) 0.0258(17) 0.0091(14) 0.0083(13) 0.0034(14)
C4 0.0183(15) 0.0223(17) 0.0275(17) 0.0083(14) 0.0047(13) 0.0072(13)
C5 0.0190(16) 0.0263(17) 0.0240(17) 0.0076(14) 0.0011(13) 0.0043(13)
C6 0.0246(17) 0.0262(18) 0.0233(17) 0.0088(14) 0.0056(13) 0.0056(14)
C7 0.0170(15) 0.0233(17) 0.0298(18) 0.0096(14) 0.0066(13) 0.0082(13)
C8 0.0226(16) 0.0261(18) 0.0268(17) 0.0067(14) 0.0062(13) 0.0047(14)
C9 0.0261(17) 0.0286(19) 0.0325(19) 0.0133(15) 0.0108(15) 0.0064(14)
C10 0.0203(16) 0.0284(18) 0.0306(18) 0.0092(15) -0.0002(14) 0.0045(14)
C11 0.0214(16) 0.0258(18) 0.0280(17) 0.0104(14) 0.0034(13) 0.0045(13)
C12 0.0211(16) 0.0256(18) 0.041(2) 0.0142(16) 0.0076(15) -0.0005(14)
C13 0.0229(16) 0.0208(17) 0.0348(19) 0.0124(14) 0.0096(14) -0.0017(13)
C14 0.0261(17) 0.0221(17) 0.0296(18) 0.0083(14) 0.0103(14) -0.0017(13)
C15 0.0265(17) 0.0259(18) 0.0290(18) 0.0127(15) 0.0068(14) -0.0005(14)
C16 0.0261(17) 0.0178(16) 0.0358(19) 0.0120(14) 0.0104(14) -0.0006(13)
C17 0.0309(18) 0.0199(17) 0.0304(18) 0.0075(14) 0.0139(15) -0.0016(14)
C18 0.0263(17) 0.0231(17) 0.0286(18) 0.0105(14) 0.0059(14) -0.0039(14)
C19 0.0289(18) 0.0212(17) 0.043(2) 0.0159(16) 0.0125(16) 0.0036(14)
C20 0.0320(18) 0.0239(18) 0.0333(19) 0.0073(15) 0.0118(15) 0.0069(14)
C21 0.0316(18) 0.0250(18) 0.0316(19) 0.0093(15) 0.0151(15) 0.0062(14)
C22 0.0217(16) 0.0225(17) 0.0324(18) 0.0125(14) 0.0079(14) 0.0077(13)
C23 0.0261(17) 0.0294(18) 0.0282(18) 0.0124(15) 0.0050(14) 0.0058(14)
C24 0.0282(18) 0.034(2) 0.0322(19) 0.0191(16) 0.0109(15) 0.0090(15)
C25 0.0210(16) 0.0221(17) 0.0290(17) 0.0095(14) 0.0084(13) 0.0060(13)
C26 0.0213(16) 0.0249(17) 0.0253(17) 0.0069(14) 0.0058(13) 0.0045(13)
C27 0.0213(16) 0.0243(17) 0.0220(16) 0.0079(13) 0.0065(13) 0.0069(13)
C28 0.0237(16) 0.0273(18) 0.0227(16) 0.0073(14) 0.0055(13) 0.0089(14)
C29 0.0260(17) 0.0270(18) 0.0264(17) 0.0111(14) 0.0096(14) 0.0063(14)
C30 0.0172(15) 0.0229(17) 0.0261(17) 0.0070(13) 0.0066(13) 0.0012(13)
C31 0.0183(15) 0.0189(16) 0.0248(16) 0.0072(13) 0.0051(13) -0.0022(12)
C32 0.0182(15) 0.0198(16) 0.0263(17) 0.0087(13) 0.0042(13) -0.0006(12)
C33 0.0226(16) 0.0217(17) 0.0257(17) 0.0088(14) 0.0086(13) -0.0014(13)
C34 0.0209(16) 0.0162(15) 0.0284(17) 0.0077(13) 0.0055(13) -0.0036(12)
C35 0.0192(15) 0.0204(16) 0.0271(17) 0.0098(14) 0.0031(13) -0.0014(13)
C36 0.0190(15) 0.0173(15) 0.0245(16) 0.0049(13) 0.0067(13) -0.0039(12)
C37 0.0224(16) 0.0220(17) 0.0239(17) 0.0081(13) 0.0043(13) -0.0018(13)
C38 0.0185(15) 0.0271(18) 0.0240(16) 0.0094(14) 0.0042(13) 0.0027(13)
C39 0.0243(17) 0.0250(17) 0.0233(16) 0.0099(14) 0.0061(13) 0.0038(13)
C40 0.0246(16) 0.0254(17) 0.0156(15) 0.0052(13) 0.0065(12) 0.0017(13)
C41 0.0181(15) 0.0289(18) 0.0262(17) 0.0087(14) 0.0063(13) 0.0034(13)
C42 0.0230(16) 0.0221(17) 0.0277(17) 0.0078(14) 0.0104(13) 0.0052(13)
C43 0.0232(16) 0.0229(17) 0.0178(15) 0.0038(13) 0.0093(13) 0.0030(13)
C44 0.0253(17) 0.0307(19) 0.0278(18) 0.0130(15) 0.0027(14) 0.0004(14)
C45 0.0334(19) 0.0271(18) 0.0253(17) 0.0123(15) 0.0068(15) 0.0016(15)
C46 0.0204(16) 0.0251(17) 0.0280(17) 0.0082(14) 0.0068(13) 0.0036(13)
C47 0.0241(17) 0.0231(17) 0.0270(17) 0.0081(14) 0.0094(14) 0.0051(13)
C48 0.0288(18) 0.0252(18) 0.0285(18) 0.0092(14) 0.0108(14) -0.0044(14)
C49 0.0269(17) 0.0224(17) 0.0301(18) 0.0106(14) 0.0106(14) -0.0060(14)
C50 0.0283(18) 0.0241(18) 0.0333(19) 0.0089(15) 0.0103(15) -0.0016(14)
C51 0.0311(18) 0.0281(18) 0.0281(18) 0.0106(15) 0.0058(15) -0.0060(15)
C52 0.0343(19) 0.0224(17) 0.0296(18) 0.0063(14) 0.0113(15) -0.0053(14)
C53 0.0290(18) 0.0217(17) 0.0348(19) 0.0093(15) 0.0105(15) -0.0016(14)
C54 0.0306(18) 0.0245(17) 0.0300(18) 0.0128(15) 0.0082(14) -0.0011(14)
C55 0.037(2) 0.0279(19) 0.0306(19) 0.0061(15) 0.0107(16) -0.0056(15)
C56 0.0345(19) 0.036(2) 0.0223(17) 0.0069(15) 0.0076(15) 0.0006(16)
C57 0.0309(18) 0.0284(18) 0.0232(17) 0.0086(14) 0.0054(14) -0.0029(15)
C58 0.0320(18) 0.0276(18) 0.0161(16) 0.0025(13) 0.0087(13) 0.0005(14)
C59 0.0349(19) 0.0273(18) 0.0274(18) 0.0063(15) 0.0109(15) 0.0038(15)
C60 0.037(2) 0.0266(18) 0.0259(18) 0.0050(14) 0.0107(15) 0.0037(15)
C61 0.0310(18) 0.0263(18) 0.0160(15) 0.0044(13) 0.0090(13) 0.0022(14)
C62 0.0275(17) 0.0285(18) 0.0229(17) 0.0073(14) 0.0035(14) 0.0035(14)
C63 0.0288(18) 0.0252(17) 0.0204(16) 0.0067(14) 0.0057(14) 0.0049(14)
C64 0.0261(17) 0.0257(18) 0.0259(17) 0.0073(14) 0.0067(14) 0.0057(14)
C65 0.0324(18) 0.0229(17) 0.0252(17) 0.0067(14) 0.0079(14) 0.0030(14)
C66 0.0240(16) 0.0246(17) 0.0273(17) 0.0080(14) 0.0098(14) 0.0008(13)
O1 0.0319(13) 0.0331(13) 0.0265(12) 0.0129(10) 0.0090(10) -0.0014(10)
O2 0.0514(19) 0.072(2) 0.0435(17) -0.0011(16) 0.0255(15) -0.0188(16)
O3 0.062(2) 0.063(2) 0.076(2) -0.0005(19) 0.0391(19) -0.0028(17)
O4 0.0257(12) 0.0243(12) 0.0266(12) 0.0090(10) 0.0093(9) 0.0003(9)
O5 0.0268(12) 0.0336(13) 0.0255(12) 0.0050(10) 0.0081(10) 0.0022(10)
O6 0.0311(13) 0.0354(14) 0.0406(15) 0.0100(12) 0.0091(11) 0.0053(11)
C67 0.0205(16) 0.0304(19) 0.0321(18) 0.0142(15) 0.0080(14) 0.0037(14)
C68 0.0281(18) 0.037(2) 0.0278(18) 0.0114(16) 0.0075(15) 0.0021(15)
C69 0.0230(17) 0.0297(19) 0.0329(19) 0.0083(15) 0.0061(14) 0.0021(14)
C70 0.0183(15) 0.0268(18) 0.0316(18) 0.0116(15) 0.0084(13) 0.0059(13)
C71 0.0201(16) 0.0209(16) 0.0314(18) 0.0116(14) 0.0083(13) 0.0076(13)
C72 0.0219(16) 0.0232(17) 0.0296(18) 0.0113(14) 0.0102(14) 0.0053(13)
C73 0.0234(16) 0.0248(17) 0.0264(17) 0.0070(14) 0.0062(13) 0.0030(14)
C74 0.0223(16) 0.0260(18) 0.0336(19) 0.0103(15) 0.0073(14) 0.0020(14)
C75 0.0218(16) 0.0223(17) 0.0343(19) 0.0122(14) 0.0096(14) 0.0049(13)
C76 0.0188(15) 0.0226(17) 0.0275(17) 0.0094(14) 0.0071(13) 0.0057(13)
C77 0.039(2) 0.051(2) 0.0272(19) 0.0150(18) 0.0073(16) -0.0057(18)
C78 0.063(3) 0.061(3) 0.031(2) 0.014(2) 0.016(2) -0.017(2)
C79 0.079(3) 0.150(7) 0.053(3) -0.043(3) 0.050(3) -0.074(4)
C80 0.079(3) 0.150(7) 0.053(3) -0.043(3) 0.050(3) -0.074(4)
C79A 0.079(3) 0.150(7) 0.053(3) -0.043(3) 0.050(3) -0.074(4)
C80A 0.079(3) 0.150(7) 0.053(3) -0.043(3) 0.050(3) -0.074(4)
C81 0.0257(17) 0.0325(19) 0.0285(18) 0.0154(15) 0.0053(14) 0.0018(14)
C82 0.0287(18) 0.035(2) 0.0226(17) 0.0095(15) 0.0053(14) -0.0018(15)
C83 0.038(2) 0.0308(19) 0.0262(18) 0.0058(15) 0.0144(15) 0.0024(15)
C84 0.036(2) 0.033(2) 0.035(2) 0.0105(16) 0.0155(16) 0.0112(16)
O7 0.0259(12) 0.0247(12) 0.0342(13) 0.0075(10) 0.0045(10) -0.0009(10)
O8 0.0338(13) 0.0226(12) 0.0427(15) 0.0125(11) 0.0116(11) 0.0059(10)
O9 0.0438(16) 0.0383(15) 0.0459(16) 0.0151(13) 0.0212(13) 0.0152(13)
O10 0.0258(12) 0.0335(14) 0.0375(14) 0.0133(11) 0.0077(10) 0.0006(10)
O11 0.0371(16) 0.0516(18) 0.060(2) 0.0156(16) -0.0100(14) -0.0020(13)
O12 0.100(3) 0.093(3) 0.074(3) -0.012(3) 0.011(3) -0.020(3)
C85 0.0289(18) 0.0265(18) 0.0199(16) 0.0029(14) 0.0075(14) -0.0008(14)
C86 0.0325(19) 0.0267(18) 0.0304(18) 0.0088(15) 0.0075(15) 0.0038(15)
C87 0.0364(19) 0.0262(18) 0.0256(17) 0.0098(14) 0.0089(15) -0.0002(15)
C88 0.0297(18) 0.0264(18) 0.0210(16) 0.0037(14) 0.0091(14) -0.0035(14)
C89 0.0279(17) 0.0238(17) 0.0185(16) 0.0034(13) 0.0102(13) 0.0010(14)
C90 0.0273(18) 0.0296(19) 0.0240(17) 0.0045(14) 0.0094(14) -0.0009(14)
C91 0.0291(18) 0.0300(19) 0.0332(19) 0.0124(15) 0.0088(15) 0.0059(15)
C92 0.0338(19) 0.0237(18) 0.0332(19) 0.0089(15) 0.0120(15) 0.0023(15)
C93 0.0274(17) 0.0250(17) 0.0231(17) 0.0050(14) 0.0095(14) -0.0012(14)
C94 0.0272(17) 0.0226(17) 0.0186(16) 0.0032(13) 0.0094(13) 0.0010(13)
C95 0.0286(18) 0.0303(19) 0.0323(19) 0.0083(16) -0.0011(15) -0.0017(15)
C96 0.0326(19) 0.0281(19) 0.037(2) 0.0143(16) 0.0027(16) 0.0028(15)
C97 0.040(2) 0.030(2) 0.058(3) 0.0178(19) 0.0175(19) 0.0159(17)
C98 0.037(2) 0.039(2) 0.066(3) 0.020(2) 0.021(2) 0.0177(18)
C99 0.030(2) 0.038(2) 0.047(2) 0.0155(18) 0.0033(17) 0.0024(16)
C100 0.033(2) 0.044(2) 0.053(3) 0.014(2) 0.0046(18) 0.0021(18)
C101 0.086(5) 0.189(10) 0.101(6) -0.052(6) -0.048(5) 0.061(6)
C102 0.147(8) 0.132(7) 0.073(5) -0.001(5) -0.055(5) 0.057(6)
O13 0.158(4) 0.057(2) 0.051(2) 0.0172(18) 0.055(3) 0.034(3)
O14 0.144(3) 0.0603(15) 0.072(2) 0.0283(17) 0.062(3) 0.0457(18)
O15 0.144(3) 0.0603(15) 0.072(2) 0.0283(17) 0.062(3) 0.0457(18)
O14B 0.144(3) 0.0603(15) 0.072(2) 0.0283(17) 0.062(3) 0.0457(18)
O15B 0.144(3) 0.0603(15) 0.072(2) 0.0283(17) 0.062(3) 0.0457(18)
C103 0.112(4) 0.058(3) 0.024(2) 0.015(2) 0.033(2) 0.038(3)
C104 0.125(5) 0.083(4) 0.040(3) 0.034(3) 0.042(3) 0.061(4)
C105 0.107(5) 0.134(6) 0.040(3) 0.040(4) 0.034(3) 0.050(5)
C106 0.103(5) 0.090(4) 0.031(2) 0.020(3) 0.024(3) 0.025(4)
C107 0.128(5) 0.063(3) 0.029(2) 0.013(2) 0.042(3) 0.031(4)
C108 0.183(8) 0.078(4) 0.037(3) -0.001(3) 0.044(4) 0.004(5)
C109 0.144(3) 0.0603(15) 0.072(2) 0.0283(17) 0.062(3) 0.0457(18)
C110 0.144(3) 0.0603(15) 0.072(2) 0.0283(17) 0.062(3) 0.0457(18)
C111 0.144(3) 0.0603(15) 0.072(2) 0.0283(17) 0.062(3) 0.0457(18)
C09B 0.144(3) 0.0603(15) 0.072(2) 0.0283(17) 0.062(3) 0.0457(18)
C10B 0.144(3) 0.0603(15) 0.072(2) 0.0283(17) 0.062(3) 0.0457(18)
C11B 0.144(3) 0.0603(15) 0.072(2) 0.0283(17) 0.062(3) 0.0457(18)
P1 0.0358(5) 0.0361(5) 0.0338(5) 0.0170(4) -0.0023(4) 0.0039(4)
F1 0.0424(13) 0.0535(15) 0.0520(15) 0.0150(12) -0.0093(11) -0.0047(11)
F2 0.0514(15) 0.0449(15) 0.0795(19) 0.0234(14) -0.0132(13) -0.0064(12)
F3 0.0612(17) 0.099(2) 0.0529(16) 0.0501(16) 0.0088(13) 0.0116(15)
F4 0.0473(13) 0.0460(13) 0.0355(12) 0.0083(10) 0.0031(10) 0.0134(11)
F5 0.0607(15) 0.0561(15) 0.0357(12) 0.0176(11) 0.0113(11) 0.0207(12)
F6 0.0565(16) 0.0511(15) 0.0770(19) 0.0299(14) 0.0032(14) 0.0212(13)
P2 0.0549(6) 0.0286(5) 0.0338(5) 0.0044(4) 0.0189(5) -0.0007(4)
F7 0.091(2) 0.0471(15) 0.0475(15) -0.0053(12) 0.0261(14) -0.0239(14)
F8 0.0566(14) 0.0328(12) 0.0318(11) 0.0089(9) 0.0115(10) 0.0002(10)
F9 0.0802(19) 0.0578(16) 0.0444(14) 0.0111(12) 0.0171(13) 0.0339(14)
F10 0.0538(14) 0.0419(13) 0.0377(12) 0.0143(10) 0.0066(10) 0.0034(11)
F11 0.0497(15) 0.075(2) 0.075(2) -0.0127(16) 0.0300(14) -0.0043(14)
F12 0.181(4) 0.0383(15) 0.0394(15) 0.0063(12) 0.0426(19) -0.0274(18)
P3 0.0269(4) 0.0317(5) 0.0239(4) 0.0086(4) 0.0015(3) 0.0035(4)
F13 0.0533(14) 0.0407(13) 0.0398(13) -0.0019(11) -0.0096(11) 0.0079(11)
F14 0.0328(11) 0.0434(13) 0.0300(11) 0.0092(9) 0.0001(9) -0.0043(9)
F15 0.0698(19) 0.092(2) 0.0522(17) -0.0201(15) -0.0202(14) 0.0532(17)
F16 0.097(2) 0.0666(19) 0.0510(16) 0.0135(14) 0.0219(15) -0.0357(17)
F17 0.0528(16) 0.0511(16) 0.086(2) -0.0110(15) -0.0267(15) 0.0221(13)
F18 0.116(3) 0.132(3) 0.0379(15) 0.0381(18) 0.0092(16) -0.048(2)
P4 0.0472(6) 0.0329(5) 0.0310(5) 0.0073(4) -0.0057(4) 0.0089(4)
F19 0.0689(18) 0.0372(14) 0.0664(18) 0.0119(12) -0.0142(14) 0.0012(12)
F20 0.086(2) 0.0335(13) 0.0531(16) 0.0080(11) -0.0104(14) 0.0042(13)
F21 0.0475(14) 0.0630(16) 0.0459(14) 0.0276(12) 0.0018(11) 0.0116(12)
F22 0.0713(17) 0.0603(16) 0.0333(13) 0.0102(12) -0.0020(12) 0.0211(14)
F23 0.0527(15) 0.0675(18) 0.0471(15) 0.0116(13) -0.0069(12) 0.0204(13)
F24 0.0517(14) 0.0720(18) 0.0350(13) 0.0160(12) -0.0017(11) 0.0053(13)
P5 0.0972(12) 0.0924(12) 0.0463(8) 0.0325(8) -0.0045(7) 0.0197(9)
F25 0.085(4) 0.102(5) 0.066(3) 0.048(3) 0.013(3) -0.001(3)
F26 0.138(8) 0.071(6) 0.164(10) 0.072(7) -0.030(6) 0.000(5)
F27 0.103(5) 0.066(4) 0.149(7) 0.049(4) 0.064(5) 0.017(3)
F28 0.239(13) 0.133(7) 0.060(4) 0.036(4) -0.017(6) -0.063(8)
F29 0.112(7) 0.276(15) 0.287(18) 0.188(13) 0.039(9) 0.101(9)
F30 0.259(13) 0.091(5) 0.043(3) -0.004(3) -0.014(6) 0.071(7)
F25A 0.18(3) 0.15(2) 0.49(6) 0.18(3) -0.05(3) 0.03(2)
F26A 0.20(2) 0.063(10) 0.082(10) 0.012(8) -0.058(13) 0.016(11)
F27A 0.055(7) 0.192(19) 0.126(13) -0.044(13) 0.023(7) 0.011(9)
F28A 0.050(7) 0.059(7) 0.107(11) 0.035(7) -0.025(6) -0.002(5)
F29A 0.33(3) 0.21(2) 0.060(10) 0.057(12) 0.009(14) -0.15(2)
F30A 0.125(17) 0.45(5) 0.22(3) 0.27(4) -0.093(18) -0.07(2)
P6 0.0340(12) 0.0521(16) 0.0450(10) 0.0128(10) 0.0124(8) 0.0206(11)
F31 0.044(2) 0.052(3) 0.102(4) 0.010(2) 0.020(2) 0.0152(19)
F32 0.032(3) 0.110(4) 0.070(4) 0.027(3) 0.017(2) 0.029(2)
F33 0.061(3) 0.125(5) 0.093(4) -0.048(4) 0.008(3) 0.040(3)
F34 0.088(8) 0.086(5) 0.104(5) 0.012(4) 0.039(5) 0.053(5)
F35 0.031(3) 0.070(3) 0.055(4) 0.022(3) 0.017(2) 0.032(2)
F36 0.051(4) 0.123(6) 0.078(3) 0.047(4) 0.023(3) 0.046(4)
P6A 0.035(3) 0.053(3) 0.043(2) 0.022(2) 0.0166(19) 0.024(2)
F31A 0.033(6) 0.142(16) 0.20(2) 0.131(16) 0.056(11) 0.019(9)
F32A 0.102(9) 0.094(8) 0.098(8) 0.040(7) 0.044(7) 0.063(7)
F33A 0.058(6) 0.088(7) 0.049(6) 0.026(5) 0.026(5) 0.054(6)
F34A 0.049(6) 0.141(11) 0.091(9) 0.013(8) 0.015(6) 0.052(7)
F35A 0.116(16) 0.18(2) 0.113(17) -0.068(14) 0.010(13) -0.021(14)
F36A 0.035(7) 0.101(12) 0.108(12) -0.007(9) -0.010(7) 0.039(7)
P7 0.152(4) 0.0438(16) 0.0402(18) 0.0119(13) 0.049(2) 0.0267(18)
F37 0.156(9) 0.073(4) 0.068(6) 0.010(4) 0.060(6) -0.009(5)
F38 0.123(5) 0.078(4) 0.054(3) 0.007(3) 0.031(3) 0.042(4)
F39 0.059(3) 0.080(4) 0.078(5) 0.046(4) 0.031(4) 0.021(3)
F40 0.115(6) 0.110(5) 0.041(3) -0.005(3) 0.009(4) 0.068(4)
F41 0.324(16) 0.062(4) 0.046(4) 0.022(3) 0.045(6) 0.065(6)
F42 0.216(13) 0.086(6) 0.093(7) -0.014(5) 0.102(8) -0.055(7)
P7A 0.115(6) 0.163(10) 0.055(5) 0.061(6) 0.049(5) 0.074(6)
F37A 0.172(11) 0.110(8) 0.052(5) 0.022(5) 0.024(6) 0.071(8)
F38A 0.115(13) 0.31(3) 0.116(12) 0.155(15) 0.034(9) -0.006(13)
F39A 0.077(7) 0.32(2) 0.072(8) 0.087(11) 0.025(6) 0.032(10)
F40A 0.116(12) 0.37(3) 0.055(8) 0.049(12) 0.036(8) 0.107(15)
F41A 0.092(7) 0.24(2) 0.040(6) 0.052(10) 0.001(5) 0.041(11)
F42A 0.139(11) 0.128(12) 0.078(8) 0.088(10) 0.077(8) 0.104(11)
P8 0.048(2) 0.066(3) 0.058(3) 0.042(2) 0.026(2) 0.0380(19)
F43 0.046(3) 0.060(3) 0.096(5) 0.050(3) 0.030(3) 0.028(2)
F44 0.064(9) 0.054(9) 0.075(10) 0.020(7) 0.011(6) 0.029(6)
F45 0.040(6) 0.068(5) 0.065(4) 0.029(4) 0.030(4) 0.043(5)
F46 0.056(3) 0.074(4) 0.062(3) 0.032(3) 0.005(3) 0.025(3)
F47 0.066(4) 0.096(5) 0.138(8) 0.086(6) 0.063(5) 0.059(4)
F48 0.122(7) 0.126(8) 0.052(4) 0.048(5) 0.034(4) 0.076(6)
P8A 0.0242(17) 0.037(2) 0.059(4) 0.027(3) 0.012(3) 0.0113(13)
F44A 0.029(7) 0.044(8) 0.072(10) 0.036(7) 0.005(5) 0.012(5)
F48A 0.065(12) 0.070(6) 0.119(8) 0.044(5) 0.072(8) 0.064(8)
F45A 0.058(6) 0.057(4) 0.105(8) 0.011(5) -0.028(6) 0.006(4)
F47A 0.047(4) 0.073(5) 0.064(5) 0.027(4) -0.005(4) 0.015(4)
F43A 0.036(3) 0.064(5) 0.182(11) 0.085(7) 0.029(5) 0.021(3)
F46A 0.050(4) 0.110(6) 0.083(6) 0.059(5) 0.034(4) 0.038(4)
N9 0.059(2) 0.062(3) 0.040(2) 0.016(2) 0.0065(18) -0.002(2)
C112 0.039(2) 0.053(3) 0.034(2) 0.020(2) 0.0043(17) 0.0027(19)
C113 0.062(3) 0.049(3) 0.047(3) 0.017(2) 0.009(2) 0.014(2)
N10 0.046(2) 0.046(2) 0.0388(19) 0.0146(17) 0.0157(16) 0.0106(16)
C114 0.036(2) 0.049(2) 0.034(2) 0.0106(19) 0.0103(17) 0.0070(18)
C115 0.050(3) 0.083(4) 0.059(3) 0.037(3) 0.010(2) 0.026(3)
N11 0.052(3) 0.097(4) 0.099(4) 0.049(3) 0.005(3) 0.005(3)
C116 0.072(4) 0.089(5) 0.123(6) 0.044(4) 0.023(4) 0.014(4)
C117 0.071(5) 0.173(9) 0.222(12) 0.127(9) -0.025(6) 0.005(5)
N12 0.052(2) 0.071(3) 0.068(3) 0.043(2) 0.010(2) 0.008(2)
C118 0.093(4) 0.063(4) 0.081(4) 0.037(3) -0.036(3) -0.019(3)
C119 0.285(15) 0.162(9) 0.232(12) 0.162(10) -0.204(12) -0.149(10)
N13 0.069(3) 0.040(2) 0.037(2) 0.0076(17) 0.0130(18) -0.0097(18)
C120 0.047(2) 0.030(2) 0.038(2) 0.0091(18) 0.0109(18) -0.0061(17)
C121 0.058(3) 0.053(3) 0.039(2) 0.001(2) 0.020(2) -0.006(2)
N14 0.269(12) 0.340(15) 0.326(14) 0.289(14) 0.242(12) 0.250(12)
C122 0.123(7) 0.175(9) 0.253(12) 0.170(9) 0.138(8) 0.115(7)
C123 0.051(3) 0.099(5) 0.125(6) 0.031(4) 0.018(4) 0.021(3)
N15 0.0408(19) 0.047(2) 0.054(2) 0.0092(19) 0.0132(17) 0.0061(17)
C124 0.0277(19) 0.036(2) 0.048(2) 0.0125(19) 0.0086(17) 0.0004(16)
C125 0.041(2) 0.036(2) 0.057(3) 0.011(2) 0.017(2) 0.0054(18)

loop_
_atom_type_symbol
_atom_type_description
_atom_type_scat_dispersion_real
_atom_type_scat_dispersion_imag
_atom_type_scat_source
C C 0.0181 0.0091 'International Tables Vol C Tables 4.2.6.8 and 6.1.1.4'
H H 0.0000 0.0000 'International Tables Vol C Tables 4.2.6.8 and 6.1.1.4'
F F 0.0727 0.0534 'International Tables Vol C Tables 4.2.6.8 and 6.1.1.4'
N N 0.0311 0.0180 'International Tables Vol C Tables 4.2.6.8 and 6.1.1.4'
O O 0.0492 0.0322 'International Tables Vol C Tables 4.2.6.8 and 6.1.1.4'
P P 0.2955 0.4335 'International Tables Vol C Tables 4.2.6.8 and 6.1.1.4'

loop_
_geom_angle_atom_site_label_1
_geom_angle_atom_site_label_2
_geom_angle_atom_site_label_3
_geom_angle
_geom_angle_site_symmetry_1
_geom_angle_site_symmetry_3
C2 N1 C1 120.0(3) . .
C2 N1 C6 120.9(3) . .
C6 N1 C1 119.0(3) . .
C9 N2 C10 120.8(3) . .
C9 N2 C12 119.1(3) . .
C10 N2 C12 119.9(3) . .
C20 N3 C19 119.3(3) . .
C24 N3 C19 119.5(3) . .
C24 N3 C20 120.9(3) . .
C27 N4 C28 120.9(3) . .
C27 N4 C30 118.5(3) . .
C28 N4 C30 120.6(3) . .
C38 N5 C37 119.7(3) . .
C38 N5 C42 120.2(3) . .
C42 N5 C37 119.9(3) . .
C45 N6 C46 120.4(3) . .
C45 N6 C48 120.4(3) . .
C46 N6 C48 118.9(3) . .
C56 N7 C55 118.9(3) . .
C60 N7 C55 120.3(3) . .
C60 N7 C56 120.6(3) . .
C63 N8 C64 120.6(3) . .
C63 N8 C66 120.3(3) . .
C64 N8 C66 119.0(3) . .
N1 C1 H1A 109.9 . .
N1 C1 H1B 109.9 . .
N1 C1 C34 108.9(2) . .
H1A C1 H1B 108.3 . .
C34 C1 H1A 109.9 . .
C34 C1 H1B 109.9 . .
N1 C2 H2 119.7 . .
N1 C2 C3 120.6(3) . .
C3 C2 H2 119.7 . .
C2 C3 H3 120.0 . .
C2 C3 C4 119.9(3) . .
C4 C3 H3 120.0 . .
C3 C4 C7 122.1(3) . .
C5 C4 C3 117.5(3) . .
C5 C4 C7 120.3(3) . .
C4 C5 H5 119.8 . .
C6 C5 C4 120.4(3) . .
C6 C5 H5 119.8 . .
N1 C6 C5 120.5(3) . .
N1 C6 H6 119.7 . .
C5 C6 H6 119.7 . .
C8 C7 C4 121.3(3) . .
C8 C7 C11 117.5(3) . .
C11 C7 C4 121.1(3) . .
C7 C8 H8 120.0 . .
C9 C8 C7 120.1(3) . .
C9 C8 H8 120.0 . .
N2 C9 C8 120.6(3) . .
N2 C9 H9 119.7 . .
C8 C9 H9 119.7 . .
N2 C10 H10 119.7 . .
N2 C10 C11 120.5(3) . .
C11 C10 H10 119.7 . .
C7 C11 H11 119.8 . .
C10 C11 C7 120.4(3) . .
C10 C11 H11 119.8 . .
N2 C12 H12A 110.1 . .
N2 C12 H12B 110.1 . .
N2 C12 C13 108.1(3) . .
H12A C12 H12B 108.4 . .
C13 C12 H12A 110.1 . .
C13 C12 H12B 110.1 . .
C14 C13 C12 119.9(3) . .
C14 C13 C18 119.1(3) . .
C18 C13 C12 120.9(3) . .
C13 C14 H14 119.7 . .
C15 C14 C13 120.6(3) . .
C15 C14 H14 119.7 . .
C14 C15 H15 119.8 . .
C14 C15 C16 120.3(3) . .
C16 C15 H15 119.8 . .
C15 C16 C17 119.1(3) . .
C15 C16 C19 119.6(3) . .
C17 C16 C19 121.2(3) . .
C16 C17 H17 119.8 . .
C18 C17 C16 120.3(3) . .
C18 C17 H17 119.8 . .
C13 C18 H18 119.9 . .
C17 C18 C13 120.3(3) . .
C17 C18 H18 119.9 . .
N3 C19 C16 108.3(3) . .
N3 C19 H19A 110.0 . .
N3 C19 H19B 110.0 . .
C16 C19 H19A 110.0 . .
C16 C19 H19B 110.0 . .
H19A C19 H19B 108.4 . .
N3 C20 H20 119.8 . .
N3 C20 C21 120.4(3) . .
C21 C20 H20 119.8 . .
C20 C21 H21 119.9 . .
C20 C21 C22 120.2(3) . .
C22 C21 H21 119.9 . .
C21 C22 C23 118.0(3) . .
C21 C22 C25 120.9(3) . .
C23 C22 C25 121.0(3) . .
C22 C23 H23 120.3 . .
C24 C23 C22 119.4(3) . .
C24 C23 H23 120.3 . .
N3 C24 C23 121.0(3) . .
N3 C24 H24 119.5 . .
C23 C24 H24 119.5 . .
C26 C25 C22 119.9(3) . .
C29 C25 C22 122.3(3) . .
C29 C25 C26 117.8(3) . .
C25 C26 H26 120.0 . .
C27 C26 C25 120.0(3) . .
C27 C26 H26 120.0 . .
N4 C27 C26 121.0(3) . .
N4 C27 H27 119.5 . .
C26 C27 H27 119.5 . .
N4 C28 H28 120.1 . .
N4 C28 C29 119.9(3) . .
C29 C28 H28 120.1 . .
C25 C29 H29 119.8 . .
C28 C29 C25 120.4(3) . .
C28 C29 H29 119.8 . .
N4 C30 H30A 109.9 . .
N4 C30 H30B 109.9 . .
N4 C30 C31 109.1(2) . .
H30A C30 H30B 108.3 . .
C31 C30 H30A 109.9 . .
C31 C30 H30B 109.9 . .
C32 C31 C30 117.8(3) . .
C32 C31 C36 118.1(3) . .
C36 C31 C30 124.1(3) . .
C31 C32 H32 118.6 . .
C33 C32 C31 122.7(3) . .
C33 C32 H32 118.6 . .
C32 C33 C34 118.5(3) . .
C32 C33 C66 117.3(3) . .
C34 C33 C66 124.2(3) . .
C33 C34 C1 124.0(3) . .
C35 C34 C1 117.2(3) . .
C35 C34 C33 118.7(3) . .
C34 C35 H35 118.9 . .
C34 C35 C36 122.1(3) . .
C36 C35 H35 118.9 . .
C31 C36 C37 124.0(3) . .
C35 C36 C31 118.6(3) . .
C35 C36 C37 117.3(3) . .
N5 C37 C36 108.4(2) . .
N5 C37 H37A 110.0 . .
N5 C37 H37B 110.0 . .
C36 C37 H37A 110.0 . .
C36 C37 H37B 110.0 . .
H37A C37 H37B 108.4 . .
N5 C38 H38 119.7 . .
N5 C38 C39 120.6(3) . .
C39 C38 H38 119.7 . .
C38 C39 H39 119.7 . .
C38 C39 C40 120.6(3) . .
C40 C39 H39 119.7 . .
C39 C40 C43 121.1(3) . .
C41 C40 C39 117.1(3) . .
C41 C40 C43 121.8(3) . .
C40 C41 H41 119.7 . .
C42 C41 C40 120.5(3) . .
C42 C41 H41 119.7 . .
N5 C42 C41 120.9(3) . .
N5 C42 H42 119.6 . .
C41 C42 H42 119.6 . .
C44 C43 C40 121.6(3) . .
C44 C43 C47 117.9(3) . .
C47 C43 C40 120.5(3) . .
C43 C44 H44 120.0 . .
C45 C44 C43 119.9(3) . .
C45 C44 H44 120.0 . .
N6 C45 C44 121.1(3) . .
N6 C45 H45 119.4 . .
C44 C45 H45 119.4 . .
N6 C46 H46 119.7 . .
N6 C46 C47 120.5(3) . .
C47 C46 H46 119.7 . .
C43 C47 H47 119.9 . .
C46 C47 C43 120.1(3) . .
C46 C47 H47 119.9 . .
N6 C48 H48A 110.0 . .
N6 C48 H48B 110.0 . .
N6 C48 C49 108.3(2) . .
H48A C48 H48B 108.4 . .
C49 C48 H48A 110.0 . .
C49 C48 H48B 110.0 . .
C50 C49 C48 119.4(3) . .
C54 C49 C48 121.0(3) . .
C54 C49 C50 119.6(3) . .
C49 C50 H50 120.0 . .
C51 C50 C49 120.1(3) . .
C51 C50 H50 120.0 . .
C50 C51 H51 119.9 . .
C50 C51 C52 120.2(3) . .
C52 C51 H51 119.9 . .
C51 C52 C53 119.5(3) . .
C51 C52 C55 119.5(3) . .
C53 C52 C55 120.8(3) . .
C52 C53 H53 119.9 . .
C54 C53 C52 120.2(3) . .
C54 C53 H53 119.9 . .
C49 C54 H54 119.8 . .
C53 C54 C49 120.3(3) . .
C53 C54 H54 119.8 . .
N7 C55 C52 108.0(3) . .
N7 C55 H55A 110.1 . .
N7 C55 H55B 110.1 . .
C52 C55 H55A 110.1 . .
C52 C55 H55B 110.1 . .
H55A C55 H55B 108.4 . .
N7 C56 H56 119.6 . .
N7 C56 C57 120.8(3) . .
C57 C56 H56 119.6 . .
C56 C57 H57 120.2 . .
C56 C57 C58 119.7(3) . .
C58 C57 H57 120.2 . .
C57 C58 C59 118.1(3) . .
C57 C58 C61 121.5(3) . .
C59 C58 C61 120.3(3) . .
C58 C59 H59 119.9 . .
C60 C59 C58 120.2(3) . .
C60 C59 H59 119.9 . .
N7 C60 C59 120.4(3) . .
N7 C60 H60 119.8 . .
C59 C60 H60 119.8 . .
C62 C61 C58 121.8(3) . .
C65 C61 C58 121.1(3) . .
C65 C61 C62 117.0(3) . .
C61 C62 H62 120.0 . .
C63 C62 C61 120.1(3) . .
C63 C62 H62 120.0 . .
N8 C63 C62 120.9(3) . .
N8 C63 H63 119.5 . .
C62 C63 H63 119.5 . .
N8 C64 H64 119.8 . .
N8 C64 C65 120.5(3) . .
C65 C64 H64 119.8 . .
C61 C65 H65 119.6 . .
C64 C65 C61 120.9(3) . .
C64 C65 H65 119.6 . .
N8 C66 C33 109.7(2) . .
N8 C66 H66A 109.7 . .
N8 C66 H66B 109.7 . .
C33 C66 H66A 109.7 . .
C33 C66 H66B 109.7 . .
H66A C66 H66B 108.2 . .
C67 O1 C77 116.1(3) . .
C78 O2 C79 107.9(5) . .
C78 O2 C79A 127(3) . .
C79A O2 C79 32(3) . .
H3A O3 H3B 128.3 . .
C80 O3 H3A 109.5 . .
C80 O3 H3B 121.0 . .
C80 O3 C80A 21.1(17) . .
C80A O3 H3A 122.0 . .
C80A O3 H3B 109.5 . .
C72 O4 C81 118.9(3) . .
C83 O5 C82 112.5(3) . .
C84 O6 H6A 109.5 . .
O1 C67 C76 114.7(3) . .
C68 C67 O1 124.0(3) . .
C68 C67 C76 121.2(3) . .
C67 C68 H68 120.2 . .
C67 C68 C69 119.7(3) . .
C69 C68 H68 120.2 . .
C68 C69 H69 119.3 . .
C70 C69 C68 121.5(3) . .
C70 C69 H69 119.3 . .
C69 C70 H70 120.1 . .
C69 C70 C71 119.8(3) . .
C71 C70 H70 120.1 . .
C70 C71 C72 121.5(3) . .
C76 C71 C70 119.8(3) . .
C76 C71 C72 118.7(3) . .
O4 C72 C71 113.7(3) . .
C73 C72 O4 125.3(3) . .
C73 C72 C71 121.0(3) . .
C72 C73 H73 120.5 . .
C72 C73 C74 119.1(3) . .
C74 C73 H73 120.5 . .
C73 C74 H74 119.0 . .
C75 C74 C73 122.1(3) . .
C75 C74 H74 119.0 . .
C74 C75 H75 120.2 . .
C74 C75 C76 119.7(3) . .
C76 C75 H75 120.2 . .
C71 C76 C67 118.0(3) . .
C75 C76 C67 122.6(3) . .
C75 C76 C71 119.4(3) . .
O1 C77 H77A 109.9 . .
O1 C77 H77B 109.9 . .
O1 C77 C78 108.8(3) . .
H77A C77 H77B 108.3 . .
C78 C77 H77A 109.9 . .
C78 C77 H77B 109.9 . .
O2 C78 C77 109.5(4) . .
O2 C78 H78A 109.8 . .
O2 C78 H78B 109.8 . .
C77 C78 H78A 109.8 . .
C77 C78 H78B 109.8 . .
H78A C78 H78B 108.2 . .
O2 C79 H79A 111.1 . .
O2 C79 H79B 111.1 . .
O2 C79 C80 103.1(8) . .
H79A C79 H79B 109.1 . .
C80 C79 H79A 111.1 . .
C80 C79 H79B 111.1 . .
O3 C80 C79 109.3(6) . .
O3 C80 H80A 109.8 . .
O3 C80 H80B 109.8 . .
C79 C80 H80A 109.8 . .
C79 C80 H80B 109.8 . .
H80A C80 H80B 108.3 . .
O2 C79A H79C 104.3 . .
O2 C79A H79D 104.3 . .
O2 C79A C80A 132(3) . .
H79C C79A H79D 105.6 . .
C80A C79A H79C 104.3 . .
C80A C79A H79D 104.3 . .
O3 C80A C79A 103(3) . .
O3 C80A H80C 111.1 . .
O3 C80A H80D 111.1 . .
C79A C80A H80C 111.1 . .
C79A C80A H80D 111.1 . .
H80C C80A H80D 109.0 . .
O4 C81 H81A 108.6 . .
O4 C81 H81B 108.6 . .
O4 C81 C82 114.5(3) . .
H81A C81 H81B 107.6 . .
C82 C81 H81A 108.6 . .
C82 C81 H81B 108.6 . .
O5 C82 C81 109.5(3) . .
O5 C82 H82A 109.8 . .
O5 C82 H82B 109.8 . .
C81 C82 H82A 109.8 . .
C81 C82 H82B 109.8 . .
H82A C82 H82B 108.2 . .
O5 C83 H83A 109.8 . .
O5 C83 H83B 109.8 . .
O5 C83 C84 109.4(3) . .
H83A C83 H83B 108.2 . .
C84 C83 H83A 109.8 . .
C84 C83 H83B 109.8 . .
O6 C84 C83 113.7(3) . .
O6 C84 H84A 108.8 . .
O6 C84 H84B 108.8 . .
C83 C84 H84A 108.8 . .
C83 C84 H84B 108.8 . .
H84A C84 H84B 107.7 . .
C85 O7 C95 118.5(3) . .
C97 O8 C96 111.8(3) . .
C98 O9 H9A 109.5 . .
C90 O10 C99 115.5(3) . .
C101 O11 C100 115.5(4) . .
C102 O12 H12 109.5 . .
O7 C85 C94 113.7(3) . .
C86 C85 O7 125.7(3) . .
C86 C85 C94 120.7(3) . .
C85 C86 H86 120.2 . .
C85 C86 C87 119.7(3) . .
C87 C86 H86 120.2 . .
C86 C87 H87 119.1 . .
C88 C87 C86 121.9(3) . .
C88 C87 H87 119.1 . .
C87 C88 H88 120.1 . .
C87 C88 C89 119.7(3) . .
C89 C88 H88 120.1 . .
C88 C89 C90 122.2(3) . .
C88 C89 C94 119.7(3) . .
C94 C89 C90 118.1(3) . .
O10 C90 C89 114.9(3) . .
O10 C90 C91 124.1(3) . .
C91 C90 C89 121.0(3) . .
C90 C91 H91 120.3 . .
C90 C91 C92 119.5(3) . .
C92 C91 H91 120.3 . .
C91 C92 H92 119.1 . .
C93 C92 C91 121.8(3) . .
C93 C92 H92 119.1 . .
C92 C93 H93 120.1 . .
C92 C93 C94 119.7(3) . .
C94 C93 H93 120.1 . .
C89 C94 C85 118.3(3) . .
C93 C94 C85 121.8(3) . .
C93 C94 C89 119.9(3) . .
O7 C95 H95A 108.9 . .
O7 C95 H95B 108.9 . .
O7 C95 C96 113.2(3) . .
H95A C95 H95B 107.7 . .
C96 C95 H95A 108.9 . .
C96 C95 H95B 108.9 . .
O8 C96 C95 108.9(3) . .
O8 C96 H96A 109.9 . .
O8 C96 H96B 109.9 . .
C95 C96 H96A 109.9 . .
C95 C96 H96B 109.9 . .
H96A C96 H96B 108.3 . .
O8 C97 H97A 109.7 . .
O8 C97 H97B 109.7 . .
O8 C97 C98 109.7(3) . .
H97A C97 H97B 108.2 . .
C98 C97 H97A 109.7 . .
C98 C97 H97B 109.7 . .
O9 C98 C97 112.0(3) . .
O9 C98 H98A 109.2 . .
O9 C98 H98B 109.2 . .
C97 C98 H98A 109.2 . .
C97 C98 H98B 109.2 . .
H98A C98 H98B 107.9 . .
O10 C99 H99A 110.0 . .
O10 C99 H99B 110.0 . .
O10 C99 C100 108.4(3) . .
H99A C99 H99B 108.4 . .
C100 C99 H99A 110.0 . .
C100 C99 H99B 110.0 . .
O11 C100 C99 109.2(3) . .
O11 C100 H10A 109.8 . .
O11 C100 H10B 109.8 . .
C99 C100 H10A 109.8 . .
C99 C100 H10B 109.8 . .
H10A C100 H10B 108.3 . .
O11 C101 H10C 109.3 . .
O11 C101 H10D 109.3 . .
O11 C101 C102 111.5(7) . .
H10C C101 H10D 108.0 . .
C102 C101 H10C 109.3 . .
C102 C101 H10D 109.3 . .
O12 C102 C101 113.6(7) . .
O12 C102 H10E 108.9 . .
O12 C102 H10F 108.9 . .
C101 C102 H10E 108.9 . .
C101 C102 H10F 108.9 . .
H10E C102 H10F 107.7 . .
C107 O13 C108 118.3(6) . .
C109 O14 C110 111.0(10) . .
C09B O14B C10B 129.5(13) . .
C11B O15B H15B 109.5 . .
C103 C103 C104 117.7(8) 2_656 .
C103 C103 C107 119.7(7) 2_656 2_656
C107 C103 C104 122.6(5) 2_656 .
C103 C104 H104 119.8 . .
C105 C104 C103 120.4(5) . .
C105 C104 H104 119.8 . .
C104 C105 H105 119.2 . .
C104 C105 C106 121.6(6) . .
C106 C105 H105 119.2 . .
C105 C106 H106 120.2 . .
C107 C106 C105 119.5(7) . .
C107 C106 H106 120.2 . .
O13 C107 C103 114.0(6) . 2_656
O13 C107 C106 125.1(7) . .
C106 C107 C103 121.0(5) . 2_656
O13 C108 H10G 107.0 . .
O13 C108 H10H 107.0 . .
O13 C108 C109 121.3(9) . .
O13 C108 C09B 98.5(10) . .
H10G C108 H10H 106.7 . .
C109 C108 H10G 107.0 . .
C109 C108 H10H 107.0 . .
C109 C108 C09B 22.8(10) . .
C09B C108 H10G 118.2 . .
C09B C108 H10H 118.0 . .
O14 C109 H10I 111.4 . .
O14 C109 H10J 111.4 . .
C108 C109 O14 101.6(8) . .
C108 C109 H10I 111.4 . .
C108 C109 H10J 111.4 . .
H10I C109 H10J 109.3 . .
O14 C110 H11A 110.8 . .
O14 C110 H11B 110.8 . .
O14 C110 C111 104.6(7) . .
H11A C110 H11B 108.9 . .
C111 C110 H11A 110.8 . .
C111 C110 H11B 110.8 . .
O15 C111 C110 110.9(8) . .
O15 C111 H11C 109.5 . .
O15 C111 H11D 109.5 . .
C110 C111 H11C 109.5 . .
C110 C111 H11D 109.5 . .
H11C C111 H11D 108.1 . .
O14B C09B C108 109.0(10) . .
O14B C09B H09A 109.9 . .
O14B C09B H09B 109.9 . .
C108 C09B H09A 109.9 . .
C108 C09B H09B 109.9 . .
H09A C09B H09B 108.3 . .
O14B C10B H10K 111.1 . .
O14B C10B H10L 111.1 . .
O14B C10B C11B 103.3(12) . .
H10K C10B H10L 109.1 . .
C11B C10B H10K 111.1 . .
C11B C10B H10L 111.1 . .
O15B C11B H11E 104.4 . .
O15B C11B H11F 104.4 . .
C10B C11B O15B 131.3(12) . .
C10B C11B H11E 104.4 . .
C10B C11B H11F 104.4 . .
H11E C11B H11F 105.6 . .
F1 P1 F2 179.45(19) . .
F1 P1 F3 89.65(15) . .
F1 P1 F4 90.29(14) . .
F3 P1 F2 89.95(17) . .
F4 P1 F2 89.33(14) . .
F4 P1 F3 90.30(15) . .
F5 P1 F1 90.69(14) . .
F5 P1 F2 89.71(15) . .
F5 P1 F3 179.44(15) . .
F5 P1 F4 89.25(13) . .
F6 P1 F1 89.61(15) . .
F6 P1 F2 90.77(15) . .
F6 P1 F3 89.84(16) . .
F6 P1 F4 179.83(17) . .
F6 P1 F5 90.61(15) . .
F7 P2 F8 179.61(15) . .
F7 P2 F9 90.71(17) . .
F7 P2 F10 89.91(14) . .
F7 P2 F11 91.03(17) . .
F9 P2 F8 89.06(15) . .
F9 P2 F10 88.10(14) . .
F10 P2 F8 89.77(12) . .
F11 P2 F8 89.20(14) . .
F11 P2 F9 176.64(18) . .
F11 P2 F10 89.02(16) . .
F12 P2 F7 91.21(16) . .
F12 P2 F8 89.10(14) . .
F12 P2 F9 90.45(19) . .
F12 P2 F10 178.2(2) . .
F12 P2 F11 92.4(2) . .
F14 P3 F13 178.42(13) . .
F14 P3 F17 89.93(13) . .
F15 P3 F13 90.73(14) . .
F15 P3 F14 90.84(14) . .
F15 P3 F16 90.8(2) . .
F15 P3 F17 179.20(17) . .
F15 P3 F18 92.0(2) . .
F16 P3 F13 90.19(15) . .
F16 P3 F14 89.94(14) . .
F16 P3 F17 88.9(2) . .
F17 P3 F13 88.50(13) . .
F18 P3 F13 89.79(16) . .
F18 P3 F14 90.00(15) . .
F18 P3 F16 177.2(2) . .
F18 P3 F17 88.3(2) . .
F19 P4 F21 89.08(15) . .
F19 P4 F23 90.46(16) . .
F19 P4 F24 89.79(16) . .
F20 P4 F19 178.16(16) . .
F20 P4 F21 89.13(15) . .
F20 P4 F22 90.32(15) . .
F20 P4 F23 91.33(16) . .
F20 P4 F24 89.77(15) . .
F22 P4 F19 90.08(16) . .
F22 P4 F21 90.40(14) . .
F22 P4 F23 90.56(15) . .
F22 P4 F24 178.75(16) . .
F23 P4 F21 178.93(16) . .
F23 P4 F24 90.69(14) . .
F24 P4 F21 88.35(14) . .
F25 P5 F26A 155.5(10) . .
F25 P5 F30A 103.9(8) . .
F26 P5 F25 179.0(6) . .
F26 P5 F27 95.1(5) . .
F26 P5 F28 94.4(6) . .
F26 P5 F29 91.7(6) . .
F26 P5 F30 92.1(7) . .
F26 P5 F26A 23.5(12) . .
F26 P5 F27A 59.2(9) . .
F26 P5 F28A 90.4(7) . .
F26 P5 F29A 110.2(10) . .
F26 P5 F30A 76.7(9) . .
F27 P5 F25 85.9(3) . .
F27 P5 F26A 115.9(10) . .
F27 P5 F30A 50.7(12) . .
F28 P5 F25 85.8(4) . .
F28 P5 F27 88.0(6) . .
F28 P5 F29 89.5(8) . .
F28 P5 F26A 104.9(8) . .
F28 P5 F27A 54.0(6) . .
F28 P5 F30A 135.7(13) . .
F29 P5 F25 87.3(5) . .
F29 P5 F27 172.9(6) . .
F29 P5 F26A 71.1(10) . .
F29 P5 F27A 126.6(8) . .
F29 P5 F30A 133.4(14) . .
F30 P5 F25 87.8(5) . .
F30 P5 F27 88.3(5) . .
F30 P5 F28 172.8(5) . .
F30 P5 F29 93.4(8) . .
F30 P5 F26A 82.3(8) . .
F30 P5 F27A 127.9(8) . .
F30 P5 F30A 43.4(10) . .
F25A P5 F25 27.9(14) . .
F25A P5 F26 153.0(15) . .
F25A P5 F27 61.1(12) . .
F25A P5 F28 73.5(14) . .
F25A P5 F29 111.8(13) . .
F25A P5 F30 99.3(14) . .
F25A P5 F26A 176.5(17) . .
F25A P5 F27A 95.0(15) . .
F25A P5 F28A 97.9(12) . .
F25A P5 F29A 94.3(15) . .
F25A P5 F30A 94.9(13) . .
F27A P5 F25 121.6(8) . .
F27A P5 F27 56.4(7) . .
F27A P5 F26A 81.6(11) . .
F27A P5 F30A 85.8(10) . .
F28A P5 F25 88.9(5) . .
F28A P5 F27 135.1(7) . .
F28A P5 F28 47.0(6) . .
F28A P5 F29 42.8(7) . .
F28A P5 F30 136.1(8) . .
F28A P5 F26A 83.0(8) . .
F28A P5 F27A 90.1(8) . .
F28A P5 F30A 166.8(10) . .
F29A P5 F25 69.1(9) . .
F29A P5 F27 122.2(11) . .
F29A P5 F28 137.4(9) . .
F29A P5 F29 56.6(11) . .
F29A P5 F30 41.8(7) . .
F29A P5 F26A 88.9(12) . .
F29A P5 F27A 167.4(9) . .
F29A P5 F28A 97.0(11) . .
F29A P5 F30A 85.0(11) . .
F30A P5 F26A 84.0(12) . .
F31 P6 F32 177.9(3) . .
F31 P6 F35 90.9(3) . .
F31 P6 F36 92.0(3) . .
F32 P6 F35 87.0(3) . .
F32 P6 F36 88.2(4) . .
F33 P6 F31 93.3(4) . .
F33 P6 F32 88.7(3) . .
F33 P6 F35 175.7(4) . .
F33 P6 F36 93.9(4) . .
F34 P6 F31 95.1(5) . .
F34 P6 F32 84.4(5) . .
F34 P6 F33 92.5(4) . .
F34 P6 F35 87.9(4) . .
F34 P6 F36 170.1(6) . .
F36 P6 F35 85.2(4) . .
F32A P6A F31A 177.5(12) . .
F32A P6A F34A 91.5(9) . .
F33A P6A F31A 87.0(9) . .
F33A P6A F32A 94.0(6) . .
F33A P6A F34A 91.9(7) . .
F33A P6A F36A 88.8(7) . .
F34A P6A F31A 86.2(10) . .
F35A P6A F31A 81.8(16) . .
F35A P6A F32A 97.4(15) . .
F35A P6A F33A 166.8(16) . .
F35A P6A F34A 94.3(13) . .
F35A P6A F36A 84.7(14) . .
F36A P6A F31A 92.5(12) . .
F36A P6A F32A 89.8(8) . .
F36A P6A F34A 178.5(11) . .
F37 P7 F38 176.3(6) . .
F37 P7 F41 89.2(6) . .
F39 P7 F37 91.0(5) . .
F39 P7 F38 90.8(5) . .
F39 P7 F40 91.0(4) . .
F39 P7 F41 179.1(7) . .
F39 P7 F42 91.7(6) . .
F40 P7 F37 87.9(4) . .
F40 P7 F38 88.9(4) . .
F40 P7 F41 88.2(6) . .
F41 P7 F38 88.9(5) . .
F42 P7 F37 91.5(6) . .
F42 P7 F38 91.6(5) . .
F42 P7 F40 177.2(6) . .
F42 P7 F41 89.1(7) . .
F37A P7A F38A 174.2(11) . .
F37A P7A F39A 92.8(12) . .
F37A P7A F41A 89.7(9) . .
F37A P7A F42A 90.9(8) . .
F39A P7A F38A 86.6(11) . .
F40A P7A F37A 97.0(14) . .
F40A P7A F38A 88.8(15) . .
F40A P7A F39A 90.8(9) . .
F40A P7A F41A 95.8(9) . .
F40A P7A F42A 171.5(18) . .
F41A P7A F38A 90.2(16) . .
F41A P7A F39A 172.6(12) . .
F41A P7A F42A 81.2(9) . .
F42A P7A F38A 83.3(12) . .
F42A P7A F39A 91.8(8) . .
F43 P8 F44 177.8(14) . .
F43 P8 F45 85.9(7) . .
F43 P8 F47 89.3(5) . .
F44 P8 F45 93.8(11) . .
F46 P8 F43 90.3(4) . .
F46 P8 F44 91.9(14) . .
F46 P8 F45 88.4(6) . .
F46 P8 F47 89.3(6) . .
F46 P8 F48 178.2(7) . .
F47 P8 F44 91.0(10) . .
F47 P8 F45 174.7(9) . .
F48 P8 F43 87.9(5) . .
F48 P8 F44 89.9(14) . .
F48 P8 F45 91.8(7) . .
F48 P8 F47 90.3(6) . .
F44A P8A F47A 91.1(14) . .
F44A P8A F43A 179.5(16) . .
F48A P8A F44A 86.6(15) . .
F48A P8A F45A 96.9(12) . .
F48A P8A F47A 84.1(11) . .
F48A P8A F43A 92.9(11) . .
F48A P8A F46A 173.4(12) . .
F45A P8A F44A 88.6(14) . .
F45A P8A F47A 178.9(8) . .
F45A P8A F43A 91.3(6) . .
F45A P8A F46A 89.1(6) . .
F47A P8A F43A 89.0(6) . .
F46A P8A F44A 91.0(13) . .
F46A P8A F47A 89.8(6) . .
F46A P8A F43A 89.5(6) . .
N9 C112 C113 178.8(5) . .
C112 C113 H11J 109.5 . .
C112 C113 H11K 109.5 . .
C112 C113 H11L 109.5 . .
H11J C113 H11K 109.5 . .
H11J C113 H11L 109.5 . .
H11K C113 H11L 109.5 . .
N10 C114 C115 179.4(5) . .
C114 C115 H11M 109.5 . .
C114 C115 H11N 109.5 . .
C114 C115 H11O 109.5 . .
H11M C115 H11N 109.5 . .
H11M C115 H11O 109.5 . .
H11N C115 H11O 109.5 . .
N11 C116 C117 173.1(9) . .
N12 C118 C119 172.9(11) . .
C118 C119 H11G 109.5 . .
C118 C119 H11H 109.5 . .
C118 C119 H11I 109.5 . .
H11G C119 H11H 109.5 . .
H11G C119 H11I 109.5 . .
H11H C119 H11I 109.5 . .
N13 C120 C121 179.4(5) . .
C120 C121 H12C 109.5 . .
C120 C121 H12D 109.5 . .
C120 C121 H12E 109.5 . .
H12C C121 H12D 109.5 . .
H12C C121 H12E 109.5 . .
H12D C121 H12E 109.5 . .
N14 C122 C123 178.4(9) . .
C122 C123 H12F 109.5 . .
C122 C123 H12G 109.5 . .
C122 C123 H12H 109.5 . .
H12F C123 H12G 109.5 . .
H12F C123 H12H 109.5 . .
H12G C123 H12H 109.5 . .
N15 C124 C125 179.4(5) . .
C124 C125 H12I 109.5 . .
C124 C125 H12J 109.5 . .
C124 C125 H12K 109.5 . .
H12I C125 H12J 109.5 . .
H12I C125 H12K 109.5 . .
H12J C125 H12K 109.5 . .

loop_
_geom_bond_atom_site_label_1
_geom_bond_atom_site_label_2
_geom_bond_distance
_geom_bond_site_symmetry_2
N1 C1 1.497(4) .
N1 C2 1.343(4) .
N1 C6 1.343(4) .
N2 C9 1.346(5) .
N2 C10 1.346(4) .
N2 C12 1.498(4) .
N3 C19 1.505(4) .
N3 C20 1.347(5) .
N3 C24 1.337(5) .
N4 C27 1.341(4) .
N4 C28 1.354(4) .
N4 C30 1.494(4) .
N5 C37 1.503(4) .
N5 C38 1.347(4) .
N5 C42 1.349(4) .
N6 C45 1.341(5) .
N6 C46 1.351(4) .
N6 C48 1.494(4) .
N7 C55 1.498(4) .
N7 C56 1.353(5) .
N7 C60 1.340(5) .
N8 C63 1.342(4) .
N8 C64 1.350(4) .
N8 C66 1.503(4) .
C1 H1A 0.9900 .
C1 H1B 0.9900 .
C1 C34 1.518(4) .
C2 H2 0.9500 .
C2 C3 1.377(5) .
C3 H3 0.9500 .
C3 C4 1.398(5) .
C4 C5 1.393(5) .
C4 C7 1.487(5) .
C5 H5 0.9500 .
C5 C6 1.369(5) .
C6 H6 0.9500 .
C7 C8 1.393(5) .
C7 C11 1.399(5) .
C8 H8 0.9500 .
C8 C9 1.375(5) .
C9 H9 0.9500 .
C10 H10 0.9500 .
C10 C11 1.367(5) .
C11 H11 0.9500 .
C12 H12A 0.9900 .
C12 H12B 0.9900 .
C12 C13 1.511(5) .
C13 C14 1.389(5) .
C13 C18 1.398(5) .
C14 H14 0.9500 .
C14 C15 1.386(5) .
C15 H15 0.9500 .
C15 C16 1.392(5) .
C16 C17 1.398(5) .
C16 C19 1.509(5) .
C17 H17 0.9500 .
C17 C18 1.384(5) .
C18 H18 0.9500 .
C19 H19A 0.9900 .
C19 H19B 0.9900 .
C20 H20 0.9500 .
C20 C21 1.374(5) .
C21 H21 0.9500 .
C21 C22 1.389(5) .
C22 C23 1.398(5) .
C22 C25 1.489(5) .
C23 H23 0.9500 .
C23 C24 1.379(5) .
C24 H24 0.9500 .
C25 C26 1.396(5) .
C25 C29 1.393(5) .
C26 H26 0.9500 .
C26 C27 1.366(5) .
C27 H27 0.9500 .
C28 H28 0.9500 .
C28 C29 1.374(5) .
C29 H29 0.9500 .
C30 H30A 0.9900 .
C30 H30B 0.9900 .
C30 C31 1.518(4) .
C31 C32 1.396(5) .
C31 C36 1.403(5) .
C32 H32 0.9500 .
C32 C33 1.391(5) .
C33 C34 1.398(5) .
C33 C66 1.525(5) .
C34 C35 1.395(5) .
C35 H35 0.9500 .
C35 C36 1.399(5) .
C36 C37 1.517(4) .
C37 H37A 0.9900 .
C37 H37B 0.9900 .
C38 H38 0.9500 .
C38 C39 1.371(5) .
C39 H39 0.9500 .
C39 C40 1.398(5) .
C40 C41 1.394(5) .
C40 C43 1.487(5) .
C41 H41 0.9500 .
C41 C42 1.368(5) .
C42 H42 0.9500 .
C43 C44 1.391(5) .
C43 C47 1.393(5) .
C44 H44 0.9500 .
C44 C45 1.375(5) .
C45 H45 0.9500 .
C46 H46 0.9500 .
C46 C47 1.377(5) .
C47 H47 0.9500 .
C48 H48A 0.9900 .
C48 H48B 0.9900 .
C48 C49 1.510(5) .
C49 C50 1.396(5) .
C49 C54 1.390(5) .
C50 H50 0.9500 .
C50 C51 1.390(5) .
C51 H51 0.9500 .
C51 C52 1.395(5) .
C52 C53 1.395(5) .
C52 C55 1.514(5) .
C53 H53 0.9500 .
C53 C54 1.387(5) .
C54 H54 0.9500 .
C55 H55A 0.9900 .
C55 H55B 0.9900 .
C56 H56 0.9500 .
C56 C57 1.379(5) .
C57 H57 0.9500 .
C57 C58 1.389(5) .
C58 C59 1.393(5) .
C58 C61 1.488(5) .
C59 H59 0.9500 .
C59 C60 1.381(5) .
C60 H60 0.9500 .
C61 C62 1.405(5) .
C61 C65 1.396(5) .
C62 H62 0.9500 .
C62 C63 1.375(5) .
C63 H63 0.9500 .
C64 H64 0.9500 .
C64 C65 1.368(5) .
C65 H65 0.9500 .
C66 H66A 0.9900 .
C66 H66B 0.9900 .
O1 C67 1.375(4) .
O1 C77 1.441(4) .
O2 C78 1.421(6) .
O2 C79 1.456(7) .
O2 C79A 1.443(16) .
O3 H3A 0.8400 .
O3 H3B 0.8400 .
O3 C80 1.402(7) .
O3 C80A 1.444(17) .
O4 C72 1.379(4) .
O4 C81 1.448(4) .
O5 C82 1.432(4) .
O5 C83 1.427(4) .
O6 H6A 0.8400 .
O6 C84 1.424(5) .
C67 C68 1.372(5) .
C67 C76 1.427(5) .
C68 H68 0.9500 .
C68 C69 1.406(5) .
C69 H69 0.9500 .
C69 C70 1.365(5) .
C70 H70 0.9500 .
C70 C71 1.423(5) .
C71 C72 1.428(5) .
C71 C76 1.422(5) .
C72 C73 1.368(5) .
C73 H73 0.9500 .
C73 C74 1.414(5) .
C74 H74 0.9500 .
C74 C75 1.364(5) .
C75 H75 0.9500 .
C75 C76 1.416(5) .
C77 H77A 0.9900 .
C77 H77B 0.9900 .
C77 C78 1.497(6) .
C78 H78A 0.9900 .
C78 H78B 0.9900 .
C79 H79A 0.9900 .
C79 H79B 0.9900 .
C79 C80 1.526(13) .
C80 H80A 0.9900 .
C80 H80B 0.9900 .
C79A H79C 0.9900 .
C79A H79D 0.9900 .
C79A C80A 1.50(2) .
C80A H80C 0.9900 .
C80A H80D 0.9900 .
C81 H81A 0.9900 .
C81 H81B 0.9900 .
C81 C82 1.498(5) .
C82 H82A 0.9900 .
C82 H82B 0.9900 .
C83 H83A 0.9900 .
C83 H83B 0.9900 .
C83 C84 1.499(5) .
C84 H84A 0.9900 .
C84 H84B 0.9900 .
O7 C85 1.372(4) .
O7 C95 1.439(4) .
O8 C96 1.433(4) .
O8 C97 1.429(5) .
O9 H9A 0.8400 .
O9 C98 1.428(5) .
O10 C90 1.366(4) .
O10 C99 1.448(5) .
O11 C100 1.426(5) .
O11 C101 1.346(7) .
O12 H12 0.8400 .
O12 C102 1.395(9) .
C85 C86 1.369(5) .
C85 C94 1.434(5) .
C86 H86 0.9500 .
C86 C87 1.404(5) .
C87 H87 0.9500 .
C87 C88 1.366(5) .
C88 H88 0.9500 .
C88 C89 1.414(5) .
C89 C90 1.432(5) .
C89 C94 1.422(5) .
C90 C91 1.372(5) .
C91 H91 0.9500 .
C91 C92 1.411(5) .
C92 H92 0.9500 .
C92 C93 1.360(5) .
C93 H93 0.9500 .
C93 C94 1.421(5) .
C95 H95A 0.9900 .
C95 H95B 0.9900 .
C95 C96 1.504(5) .
C96 H96A 0.9900 .
C96 H96B 0.9900 .
C97 H97A 0.9900 .
C97 H97B 0.9900 .
C97 C98 1.499(6) .
C98 H98A 0.9900 .
C98 H98B 0.9900 .
C99 H99A 0.9900 .
C99 H99B 0.9900 .
C99 C100 1.496(6) .
C100 H10A 0.9900 .
C100 H10B 0.9900 .
C101 H10C 0.9900 .
C101 H10D 0.9900 .
C101 C102 1.478(11) .
C102 H10E 0.9900 .
C102 H10F 0.9900 .
O13 C107 1.360(6) .
O13 C108 1.422(9) .
O14 C109 1.457(11) .
O14 C110 1.491(10) .
O15 H15A 0.8400 .
O15 C111 1.445(12) .
O14B C09B 1.518(13) .
O14B C10B 1.651(14) .
O15B H15B 0.8400 .
O15B C11B 1.815(15) .
C103 C103 1.422(10) 2_656
C103 C104 1.432(9) .
C103 C107 1.422(9) 2_656
C104 H104 0.9500 .
C104 C105 1.372(10) .
C105 H105 0.9500 .
C105 C106 1.397(9) .
C106 H106 0.9500 .
C106 C107 1.369(9) .
C107 C103 1.422(9) 2_656
C108 H10G 0.9900 .
C108 H10H 0.9900 .
C108 C109 1.431(11) .
C108 C09B 1.592(14) .
C109 H10I 0.9900 .
C109 H10J 0.9900 .
C110 H11A 0.9900 .
C110 H11B 0.9900 .
C110 C111 1.713(14) .
C111 H11C 0.9900 .
C111 H11D 0.9900 .
C09B H09A 0.9900 .
C09B H09B 0.9900 .
C10B H10K 0.9900 .
C10B H10L 0.9900 .
C10B C11B 1.787(18) .
C11B H11E 0.9900 .
C11B H11F 0.9900 .
P1 F1 1.594(3) .
P1 F2 1.601(3) .
P1 F3 1.598(3) .
P1 F4 1.598(2) .
P1 F5 1.590(2) .
P1 F6 1.586(3) .
P2 F7 1.588(3) .
P2 F8 1.616(2) .
P2 F9 1.595(3) .
P2 F10 1.610(2) .
P2 F11 1.591(3) .
P2 F12 1.585(3) .
P3 F13 1.604(2) .
P3 F14 1.598(2) .
P3 F15 1.563(3) .
P3 F16 1.578(3) .
P3 F17 1.601(3) .
P3 F18 1.574(3) .
P4 F19 1.593(3) .
P4 F20 1.588(3) .
P4 F21 1.614(3) .
P4 F22 1.589(3) .
P4 F23 1.594(3) .
P4 F24 1.603(3) .
P5 F25 1.664(7) .
P5 F26 1.469(10) .
P5 F27 1.619(7) .
P5 F28 1.544(8) .
P5 F29 1.578(9) .
P5 F30 1.522(6) .
P5 F25A 1.42(2) .
P5 F26A 1.733(18) .
P5 F27A 1.595(15) .
P5 F28A 1.498(10) .
P5 F29A 1.494(18) .
P5 F30A 1.681(17) .
P6 F31 1.560(5) .
P6 F32 1.615(6) .
P6 F33 1.549(5) .
P6 F34 1.489(15) .
P6 F35 1.731(8) .
P6 F36 1.616(7) .
P6A F31A 1.95(3) .
P6A F32A 1.600(13) .
P6A F33A 1.576(9) .
P6A F34A 1.611(13) .
P6A F35A 1.42(3) .
P6A F36A 1.594(14) .
P7 F37 1.606(9) .
P7 F38 1.621(8) .
P7 F39 1.540(9) .
P7 F40 1.591(9) .
P7 F41 1.620(8) .
P7 F42 1.588(14) .
P7A F37A 1.563(19) .
P7A F38A 1.62(3) .
P7A F39A 1.588(14) .
P7A F40A 1.511(16) .
P7A F41A 1.575(16) .
P7A F42A 1.576(14) .
P8 F43 1.600(8) .
P8 F44 1.61(3) .
P8 F45 1.632(14) .
P8 F46 1.586(7) .
P8 F47 1.602(8) .
P8 F48 1.593(7) .
P8A F44A 1.59(3) .
P8A F48A 1.503(18) .
P8A F45A 1.566(9) .
P8A F47A 1.587(9) .
P8A F43A 1.593(9) .
P8A F46A 1.585(9) .
N9 C112 1.137(6) .
C112 C113 1.450(7) .
C113 H11J 0.9800 .
C113 H11K 0.9800 .
C113 H11L 0.9800 .
N10 C114 1.135(5) .
C114 C115 1.445(6) .
C115 H11M 0.9800 .
C115 H11N 0.9800 .
C115 H11O 0.9800 .
N11 C116 1.180(9) .
C116 C117 1.534(12) .
C117 H11P 0.9800 .
C117 H11Q 0.9800 .
C117 H11R 0.9800 .
N12 C118 1.098(6) .
C118 C119 1.460(9) .
C119 H11G 0.9800 .
C119 H11H 0.9800 .
C119 H11I 0.9800 .
N13 C120 1.131(5) .
C120 C121 1.459(6) .
C121 H12C 0.9800 .
C121 H12D 0.9800 .
C121 H12E 0.9800 .
N14 C122 1.116(13) .
C122 C123 1.440(12) .
C123 H12F 0.9800 .
C123 H12G 0.9800 .
C123 H12H 0.9800 .
N15 C124 1.141(5) .
C124 C125 1.455(6) .
C125 H12I 0.9800 .
C125 H12J 0.9800 .
C125 H12K 0.9800 .

loop_
_geom_torsion_atom_site_label_1
_geom_torsion_atom_site_label_2
_geom_torsion_atom_site_label_3
_geom_torsion_atom_site_label_4
_geom_torsion
_geom_torsion_site_symmetry_1
_geom_torsion_site_symmetry_4
N1 C1 C34 C33 88.2(4) . .
N1 C1 C34 C35 -87.2(3) . .
N1 C2 C3 C4 0.1(5) . .
N2 C10 C11 C7 -1.7(5) . .
N2 C12 C13 C14 -85.0(4) . .
N2 C12 C13 C18 91.9(4) . .
N3 C20 C21 C22 0.5(5) . .
N4 C28 C29 C25 -0.8(5) . .
N4 C30 C31 C32 -80.7(3) . .
N4 C30 C31 C36 96.0(3) . .
N5 C38 C39 C40 0.8(5) . .
N6 C46 C47 C43 -0.5(5) . .
N6 C48 C49 C50 -89.3(4) . .
N6 C48 C49 C54 87.4(4) . .
N7 C56 C57 C58 -1.2(5) . .
N8 C64 C65 C61 -1.3(5) . .
C1 N1 C2 C3 174.3(3) . .
C1 N1 C6 C5 -174.6(3) . .
C1 C34 C35 C36 170.3(3) . .
C2 N1 C1 C34 -101.3(3) . .
C2 N1 C6 C5 2.2(5) . .
C2 C3 C4 C5 2.3(5) . .
C2 C3 C4 C7 -175.9(3) . .
C3 C4 C5 C6 -2.6(5) . .
C3 C4 C7 C8 20.2(5) . .
C3 C4 C7 C11 -163.4(3) . .
C4 C5 C6 N1 0.4(5) . .
C4 C7 C8 C9 173.4(3) . .
C4 C7 C11 C10 -172.6(3) . .
C5 C4 C7 C8 -158.0(3) . .
C5 C4 C7 C11 18.5(4) . .
C6 N1 C1 C34 75.5(4) . .
C6 N1 C2 C3 -2.4(5) . .
C7 C4 C5 C6 175.6(3) . .
C7 C8 C9 N2 0.2(5) . .
C8 C7 C11 C10 3.9(5) . .
C9 N2 C10 C11 -1.4(5) . .
C9 N2 C12 C13 75.9(4) . .
C10 N2 C9 C8 2.2(5) . .
C10 N2 C12 C13 -98.9(3) . .
C11 C7 C8 C9 -3.2(5) . .
C12 N2 C9 C8 -172.5(3) . .
C12 N2 C10 C11 173.3(3) . .
C12 C13 C14 C15 173.6(3) . .
C12 C13 C18 C17 -173.6(3) . .
C13 C14 C15 C16 -0.6(5) . .
C14 C13 C18 C17 3.3(5) . .
C14 C15 C16 C17 4.5(5) . .
C14 C15 C16 C19 -171.1(3) . .
C15 C16 C17 C18 -4.6(5) . .
C15 C16 C19 N3 88.5(4) . .
C16 C17 C18 C13 0.7(5) . .
C17 C16 C19 N3 -87.1(4) . .
C18 C13 C14 C15 -3.3(5) . .
C19 N3 C20 C21 -170.9(3) . .
C19 N3 C24 C23 171.0(3) . .
C19 C16 C17 C18 171.0(3) . .
C20 N3 C19 C16 94.7(4) . .
C20 N3 C24 C23 -2.4(5) . .
C20 C21 C22 C23 -3.4(5) . .
C20 C21 C22 C25 172.4(3) . .
C21 C22 C23 C24 3.4(5) . .
C21 C22 C25 C26 -21.0(5) . .
C21 C22 C25 C29 162.5(3) . .
C22 C23 C24 N3 -0.6(5) . .
C22 C25 C26 C27 -174.9(3) . .
C22 C25 C29 C28 176.1(3) . .
C23 C22 C25 C26 154.7(3) . .
C23 C22 C25 C29 -21.8(5) . .
C24 N3 C19 C16 -78.8(4) . .
C24 N3 C20 C21 2.4(5) . .
C25 C22 C23 C24 -172.3(3) . .
C25 C26 C27 N4 -1.7(5) . .
C26 C25 C29 C28 -0.5(5) . .
C27 N4 C28 C29 0.9(4) . .
C27 N4 C30 C31 -82.3(3) . .
C28 N4 C27 C26 0.4(4) . .
C28 N4 C30 C31 95.5(3) . .
C29 C25 C26 C27 1.8(5) . .
C30 N4 C27 C26 178.2(3) . .
C30 N4 C28 C29 -176.9(3) . .
C30 C31 C32 C33 171.5(3) . .
C30 C31 C36 C35 -166.2(3) . .
C30 C31 C36 C37 17.3(5) . .
C31 C32 C33 C34 -5.2(5) . .
C31 C32 C33 C66 172.1(3) . .
C31 C36 C37 N5 88.5(4) . .
C32 C31 C36 C35 10.5(4) . .
C32 C31 C36 C37 -165.9(3) . .
C32 C33 C34 C1 -164.9(3) . .
C32 C33 C34 C35 10.5(4) . .
C32 C33 C66 N8 -83.0(3) . .
C33 C34 C35 C36 -5.4(5) . .
C34 C33 C66 N8 94.1(4) . .
C34 C35 C36 C31 -5.3(5) . .
C34 C35 C36 C37 171.4(3) . .
C35 C36 C37 N5 -88.0(3) . .
C36 C31 C32 C33 -5.5(5) . .
C37 N5 C38 C39 -174.1(3) . .
C37 N5 C42 C41 173.7(3) . .
C38 N5 C37 C36 78.8(3) . .
C38 N5 C42 C41 -2.6(5) . .
C38 C39 C40 C41 -3.2(5) . .
C38 C39 C40 C43 174.5(3) . .
C39 C40 C41 C42 2.8(5) . .
C39 C40 C43 C44 17.8(5) . .
C39 C40 C43 C47 -160.0(3) . .
C40 C41 C42 N5 0.0(5) . .
C40 C43 C44 C45 -175.6(3) . .
C40 C43 C47 C46 175.9(3) . .
C41 C40 C43 C44 -164.7(3) . .
C41 C40 C43 C47 17.6(5) . .
C42 N5 C37 C36 -97.5(3) . .
C42 N5 C38 C39 2.1(5) . .
C43 C40 C41 C42 -174.9(3) . .
C43 C44 C45 N6 0.0(5) . .
C44 C43 C47 C46 -1.9(5) . .
C45 N6 C46 C47 2.8(5) . .
C45 N6 C48 C49 -95.4(4) . .
C46 N6 C45 C44 -2.6(5) . .
C46 N6 C48 C49 79.0(4) . .
C47 C43 C44 C45 2.2(5) . .
C48 N6 C45 C44 171.7(3) . .
C48 N6 C46 C47 -171.5(3) . .
C48 C49 C50 C51 172.8(3) . .
C48 C49 C54 C53 -173.0(3) . .
C49 C50 C51 C52 0.5(5) . .
C50 C49 C54 C53 3.6(5) . .
C50 C51 C52 C53 3.1(5) . .
C50 C51 C52 C55 -171.7(3) . .
C51 C52 C53 C54 -3.3(5) . .
C51 C52 C55 N7 88.3(4) . .
C52 C53 C54 C49 0.0(5) . .
C53 C52 C55 N7 -86.4(4) . .
C54 C49 C50 C51 -3.8(5) . .
C55 N7 C56 C57 172.3(3) . .
C55 N7 C60 C59 -171.5(3) . .
C55 C52 C53 C54 171.4(3) . .
C56 N7 C55 C52 -78.3(4) . .
C56 N7 C60 C59 3.3(5) . .
C56 C57 C58 C59 4.2(5) . .
C56 C57 C58 C61 -172.6(3) . .
C57 C58 C59 C60 -3.5(5) . .
C57 C58 C61 C62 -11.2(5) . .
C57 C58 C61 C65 165.6(3) . .
C58 C59 C60 N7 -0.3(5) . .
C58 C61 C62 C63 174.5(3) . .
C58 C61 C65 C64 -174.4(3) . .
C59 C58 C61 C62 172.0(3) . .
C59 C58 C61 C65 -11.1(5) . .
C60 N7 C55 C52 96.6(4) . .
C60 N7 C56 C57 -2.6(5) . .
C61 C58 C59 C60 173.4(3) . .
C61 C62 C63 N8 1.0(5) . .
C62 C61 C65 C64 2.7(5) . .
C63 N8 C64 C65 -0.4(5) . .
C63 N8 C66 C33 88.6(3) . .
C64 N8 C63 C62 0.5(5) . .
C64 N8 C66 C33 -88.0(3) . .
C65 C61 C62 C63 -2.5(5) . .
C66 N8 C63 C62 -176.0(3) . .
C66 N8 C64 C65 176.2(3) . .
C66 C33 C34 C1 18.1(5) . .
C66 C33 C34 C35 -166.6(3) . .
O1 C67 C68 C69 178.4(3) . .
O1 C67 C76 C71 -178.0(3) . .
O1 C67 C76 C75 1.9(4) . .
O1 C77 C78 O2 74.3(4) . .
O2 C79 C80 O3 -75.8(9) . .
O2 C79A C80A O3 25(10) . .
O4 C72 C73 C74 -179.4(3) . .
O4 C81 C82 O5 56.3(4) . .
O5 C83 C84 O6 56.4(4) . .
C67 O1 C77 C78 -173.4(3) . .
C67 C68 C69 C70 -0.3(5) . .
C68 C67 C76 C71 1.6(5) . .
C68 C67 C76 C75 -178.4(3) . .
C68 C69 C70 C71 1.4(5) . .
C69 C70 C71 C72 179.5(3) . .
C69 C70 C71 C76 -1.0(5) . .
C70 C71 C72 O4 -0.4(4) . .
C70 C71 C72 C73 179.9(3) . .
C70 C71 C76 C67 -0.5(4) . .
C70 C71 C76 C75 179.5(3) . .
C71 C72 C73 C74 0.2(5) . .
C72 O4 C81 C82 83.5(4) . .
C72 C71 C76 C67 179.0(3) . .
C72 C71 C76 C75 -1.0(4) . .
C72 C73 C74 C75 -0.3(5) . .
C73 C74 C75 C76 -0.3(5) . .
C74 C75 C76 C67 -179.0(3) . .
C74 C75 C76 C71 0.9(5) . .
C76 C67 C68 C69 -1.2(5) . .
C76 C71 C72 O4 -179.9(3) . .
C76 C71 C72 C73 0.4(5) . .
C77 O1 C67 C68 -0.3(5) . .
C77 O1 C67 C76 179.3(3) . .
C78 O2 C79 C80 -174.5(5) . .
C78 O2 C79A C80A 129(7) . .
C79 O2 C78 C77 171.6(5) . .
C79 O2 C79A C80A 69(6) . .
C80 O3 C80A C79A 34(4) . .
C79A O2 C78 C77 143(3) . .
C79A O2 C79 C80 -41(3) . .
C80A O3 C80 C79 -91(7) . .
C81 O4 C72 C71 171.9(3) . .
C81 O4 C72 C73 -8.4(4) . .
C82 O5 C83 C84 167.3(3) . .
C83 O5 C82 C81 168.3(3) . .
O7 C85 C86 C87 179.4(3) . .
O7 C85 C94 C89 179.5(3) . .
O7 C85 C94 C93 -0.4(4) . .
O7 C95 C96 O8 73.2(4) . .
O8 C97 C98 O9 -63.3(5) . .
O10 C90 C91 C92 -178.7(3) . .
O10 C99 C100 O11 -73.2(4) . .
O11 C101 C102 O12 65.2(13) . .
C85 O7 C95 C96 85.6(4) . .
C85 C86 C87 C88 0.9(5) . .
C86 C85 C94 C89 -0.2(5) . .
C86 C85 C94 C93 180.0(3) . .
C86 C87 C88 C89 0.4(5) . .
C87 C88 C89 C90 178.3(3) . .
C87 C88 C89 C94 -1.6(5) . .
C88 C89 C90 O10 -2.0(4) . .
C88 C89 C90 C91 178.6(3) . .
C88 C89 C94 C85 1.5(4) . .
C88 C89 C94 C93 -178.7(3) . .
C89 C90 C91 C92 0.7(5) . .
C90 O10 C99 C100 175.4(3) . .
C90 C89 C94 C85 -178.4(3) . .
C90 C89 C94 C93 1.4(4) . .
C90 C91 C92 C93 0.2(5) . .
C91 C92 C93 C94 -0.3(5) . .
C92 C93 C94 C85 179.3(3) . .
C92 C93 C94 C89 -0.6(5) . .
C94 C85 C86 C87 -1.0(5) . .
C94 C89 C90 O10 177.9(3) . .
C94 C89 C90 C91 -1.5(5) . .
C95 O7 C85 C86 -3.1(5) . .
C95 O7 C85 C94 177.2(3) . .
C96 O8 C97 C98 -172.6(3) . .
C97 O8 C96 C95 176.5(3) . .
C99 O10 C90 C89 -177.8(3) . .
C99 O10 C90 C91 1.6(5) . .
C100 O11 C101 C102 176.4(7) . .
C101 O11 C100 C99 -147.2(7) . .
O13 C108 C109 O14 -60.3(11) . .
O13 C108 C09B O14B -88.2(17) . .
O14 C110 C111 O15 66.0(12) . .
O14B C10B C11B O15B 89.7(19) . .
C103 C103 C104 C105 1.1(8) 2_656 .
C103 C104 C105 C106 -1.0(8) . .
C104 C105 C106 C107 -0.2(8) . .
C105 C106 C107 O13 -179.0(4) . .
C105 C106 C107 C103 1.3(7) . 2_656
C107 O13 C108 C109 175.7(6) . .
C107 O13 C108 C09B 175.8(6) . .
C107 C103 C104 C105 -179.0(4) 2_656 .
C108 O13 C107 C103 -179.7(4) . 2_656
C108 O13 C107 C106 0.5(7) . .
C109 O14 C110 C111 166.7(12) . .
C109 C108 C09B O14B 92(3) . .
C110 O14 C109 C108 171.0(11) . .
C09B O14B C10B C11B -152(2) . .
C09B C108 C109 O14 -61(2) . .
C10B O14B C09B C108 174(2) . .

loop_
_smtbx_masks_void_nr
_smtbx_masks_void_average_x
_smtbx_masks_void_average_y
_smtbx_masks_void_average_z
_smtbx_masks_void_volume
_smtbx_masks_void_count_electrons
1 0.000 0.500 0.500 377.5 53.1
2 0.280 -0.001 0.114 16.0 0.0
3 0.328 0.130 0.363 39.0 12.0
4 0.672 0.870 0.637 39.0 12.0
5 0.720 0.001 0.886 16.0 0.0
